data_1559643
loop_
_publ_author_name
'Jornet-Moll\'a, Ver\'onica'
'Gim\'enez-Saiz, Carlos'
'Ca\~nadillas-Delgado, Laura'
'Yufit, Dmitry S.'
'Howard, Judith A. K.'
'Romero, Francisco M.'

_publ_section_title
;
 Interplay between spin crossover and proton migration along short strong
 hydrogen bonds.
;
_journal_issue 3
_journal_name_full 'Chemical science'
_journal_page_first 1038
_journal_page_last 1053
_journal_paper_doi 10.1039/d0sc04918b
_journal_volume 12
_journal_year 2020
_chemical_formula_moiety 'C22 H18 Fe N10 2+, C12 H9 N2 O6 1-, C6 H4 N O3 1-, 5(H2 O)'
_chemical_formula_sum 'C40 H41 Fe N13 O14'
_chemical_formula_weight 983.71
_space_group_crystal_system triclinic
_space_group_IT_number 2
_space_group_name_Hall '-P 1'
_space_group_name_H-M_alt 'P -1'
_atom_sites_solution_hydrogens difmap
_atom_sites_solution_primary difmap
_atom_sites_solution_secondary difmap
_audit_creation_method SHELXL-2018/3
_audit_update_record
;
2020-02-21 deposited with the CCDC.	2020-11-23 downloaded from the CCDC.
;
_cell_angle_alpha 64.608(3)
_cell_angle_beta 71.048(4)
_cell_angle_gamma 71.168(4)
_cell_formula_units_Z 4
_cell_length_a 13.5851(9)
_cell_length_b 18.7551(9)
_cell_length_c 19.6424(8)
_cell_measurement_reflns_used 12837
_cell_measurement_temperature 50(1)
_cell_measurement_theta_max 60.871
_cell_measurement_theta_min 4.510
_cell_volume 4176.3(4)
_computing_cell_refinement 'PFIND and DIRAX programs'
_computing_data_collection 'The NOMAD software from ILL'
_computing_data_reduction 'RETREAT and RAFD19 programs'
_computing_structure_refinement 'SHELXL-2018/3 (Sheldrick, 2018)'
_computing_structure_solution 'SHELXS-97 (Sheldrick, 1997)'
_diffrn_ambient_temperature 50(1)
_diffrn_detector_area_resol_mean '1.56 mm vert. 2.5 mm hor.'
_diffrn_measured_fraction_theta_full 0.848
_diffrn_measured_fraction_theta_max 0.848
_diffrn_measurement_device_type 'D19 position-sensitive detector diffractometer'
_diffrn_measurement_method 'omega step-scans'
_diffrn_radiation_monochromator 'copper 220'
_diffrn_radiation_type neutrons
_diffrn_radiation_wavelength 1.454696
_diffrn_reflns_av_R_equivalents 0.0435
_diffrn_reflns_av_unetI/netI 0.0286
_diffrn_reflns_Laue_measured_fraction_full 0.848
_diffrn_reflns_Laue_measured_fraction_max 0.848
_diffrn_reflns_limit_h_max 15
_diffrn_reflns_limit_h_min -16
_diffrn_reflns_limit_k_max 22
_diffrn_reflns_limit_k_min -22
_diffrn_reflns_limit_l_max 23
_diffrn_reflns_limit_l_min -18
_diffrn_reflns_number 24974
_diffrn_reflns_point_group_measured_fraction_full 0.848
_diffrn_reflns_point_group_measured_fraction_max 0.848
_diffrn_reflns_theta_full 60.698
_diffrn_reflns_theta_max 60.698
_diffrn_reflns_theta_min 4.511
_diffrn_source 'neutron source'
_diffrn_source_power 57MW
_diffrn_source_type 'ILL High Flux Reactor, beam H11'
_exptl_absorpt_coefficient_mu 0.193
_exptl_absorpt_correction_type numerical
_exptl_absorpt_process_details
; 
Absorption corretion done through d19face, d19abs and d19abscan 
programs from ILL
;
_exptl_crystal_colour dark-red
_exptl_crystal_density_diffrn 1.564
_exptl_crystal_description cube
_exptl_crystal_F_000 1300
_exptl_crystal_preparation 'Magnetic properties'
_exptl_crystal_recrystallization_method 'Re-crystallisation from solvent: MeOH/H2O'
_exptl_crystal_size_max 1.85
_exptl_crystal_size_mid 1.5
_exptl_crystal_size_min 0.7
_refine_diff_density_max 1.622
_refine_diff_density_min -1.696
_refine_diff_density_rms 0.304
_refine_ls_extinction_method none
_refine_ls_goodness_of_fit_ref 1.172
_refine_ls_hydrogen_treatment refall
_refine_ls_matrix_type full
_refine_ls_number_parameters 1963
_refine_ls_number_reflns 12802
_refine_ls_number_restraints 0
_refine_ls_restrained_S_all 1.172
_refine_ls_R_factor_all 0.0854
_refine_ls_R_factor_gt 0.0759
_refine_ls_shift/su_max 0.000
_refine_ls_shift/su_mean 0.000
_refine_ls_structure_factor_coef Fsqd
_refine_ls_weighting_details 'w=1/[\s^2^(Fo^2^)+(0.1406P)^2^+63.7625P] where P=(Fo^2^+2Fc^2^)/3'
_refine_ls_weighting_scheme calc
_refine_ls_wR_factor_gt 0.2188
_refine_ls_wR_factor_ref 0.2358
_reflns_Friedel_coverage 0.000
_reflns_number_gt 11135
_reflns_number_total 12802
_reflns_threshold_expression 'I > 2\s(I)'
_cod_data_source_file d0sc04918b2.cif
_cod_data_source_block Fe_bpp_Noxid_NHoxid_Neutrons_50K_HSLS
_cod_depositor_comments
;Adding full bibliography for 1559642--1559653.cif.

 Adding full bibliography for 1559642--1559653.cif.
;
_cod_database_code 1559643
_shelx_shelxl_version_number 2018/3
_shelx_space_group_comment
;
The symmetry employed for this shelxl refinement is uniquely defined
by the following loop, which should always be used as a source of
symmetry information in preference to the above space-group names.
They are only intended as comments.
;

loop_
_space_group_symop_operation_xyz
'x, y, z'
'-x, -y, -z'

loop_
_atom_site_label
_atom_site_type_symbol
_atom_site_fract_x
_atom_site_fract_y
_atom_site_fract_z
_atom_site_U_iso_or_equiv
_atom_site_adp_type
_atom_site_occupancy
_atom_site_site_symmetry_order
_atom_site_calc_flag
_atom_site_refinement_flags_posn
_atom_site_refinement_flags_adp
_atom_site_refinement_flags_occupancy
_atom_site_disorder_assembly
_atom_site_disorder_group
Fe1A Fe 0.88472(17) 0.73144(12) 0.34414(12) 0.0115(4) Uani 1 1 d . . . . .
N1A N 0.88762(18) 0.91314(14) 0.21600(13) 0.0171(5) Uani 1 1 d . . . . .
H1NA H 0.8752(6) 0.8976(4) 0.1741(4) 0.0277(14) Uani 1 1 d . . . . .
N2A N 0.89009(18) 0.85740(13) 0.28655(13) 0.0166(5) Uani 1 1 d . . . . .
N3A N 0.88935(18) 0.77007(13) 0.43079(13) 0.0143(5) Uani 1 1 d . . . . .
N4A N 0.87769(18) 0.62662(13) 0.45103(13) 0.0153(5) Uani 1 1 d . . . . .
N5A N 0.87307(18) 0.54923(13) 0.47448(14) 0.0183(5) Uani 1 1 d . . . . .
H5NA H 0.8772(6) 0.5235(4) 0.4368(4) 0.0302(15) Uani 1 1 d . . . . .
N6A N 0.62521(18) 0.81016(13) 0.37789(14) 0.0159(5) Uani 1 1 d . . . . .
H6NA H 0.6252(6) 0.8322(4) 0.4171(4) 0.0299(15) Uani 1 1 d . . . . .
N7A N 0.71254(18) 0.76113(13) 0.35328(13) 0.0157(5) Uani 1 1 d . . . . .
N8A N 0.86293(17) 0.67569(12) 0.27856(13) 0.0131(4) Uani 1 1 d . . . . .
N9A N 1.04509(18) 0.67730(12) 0.29432(13) 0.0139(5) Uani 1 1 d . . . . .
N10A N 1.14727(18) 0.67145(13) 0.29233(13) 0.0159(5) Uani 1 1 d . . . . .
H10N H 1.1637(5) 0.7045(4) 0.3171(4) 0.0263(14) Uani 1 1 d . . . . .
C1A C 0.8886(3) 0.98687(19) 0.2119(2) 0.0181(7) Uani 1 1 d . . . . .
H1A H 0.8860(7) 1.0371(4) 0.1595(5) 0.0368(17) Uani 1 1 d . . . . .
C2A C 0.8933(3) 0.97782(18) 0.28486(19) 0.0169(7) Uani 1 1 d . . . . .
H2A H 0.8944(6) 1.0245(4) 0.3029(5) 0.0340(16) Uani 1 1 d . . . . .
C3A C 0.8932(2) 0.89620(18) 0.32970(18) 0.0141(6) Uani 1 1 d . . . . .
C4A C 0.8897(2) 0.84782(18) 0.41203(18) 0.0132(6) Uani 1 1 d . . . . .
C5A C 0.8826(3) 0.8777(2) 0.46800(19) 0.0182(7) Uani 1 1 d . . . . .
H5A H 0.8813(6) 0.9397(4) 0.4518(4) 0.0312(15) Uani 1 1 d . . . . .
C6A C 0.8742(3) 0.8244(2) 0.5444(2) 0.0181(7) Uani 1 1 d . . . . .
H6A H 0.8675(6) 0.8455(4) 0.5896(4) 0.0323(16) Uani 1 1 d . . . . .
C7A C 0.8728(3) 0.7436(2) 0.5637(2) 0.0174(7) Uani 1 1 d . . . . .
H7A H 0.8672(6) 0.7012(4) 0.6225(4) 0.0334(16) Uani 1 1 d . . . . .
C8A C 0.8812(2) 0.71867(18) 0.50409(18) 0.0148(6) Uani 1 1 d . . . . .
C9A C 0.8788(2) 0.63715(18) 0.51442(18) 0.0153(6) Uani 1 1 d . . . . .
C10A C 0.8743(3) 0.56581(19) 0.5790(2) 0.0204(7) Uani 1 1 d . . . . .
H10A H 0.8763(7) 0.5544(5) 0.6369(4) 0.0377(17) Uani 1 1 d . . . . .
C11A C 0.8709(3) 0.5101(2) 0.5509(2) 0.0209(7) Uani 1 1 d . . . . .
H11A H 0.8697(7) 0.4474(4) 0.5781(5) 0.0385(17) Uani 1 1 d . . . . .
C12A C 0.5413(3) 0.81679(19) 0.35129(19) 0.0170(7) Uani 1 1 d . . . . .
H12A H 0.4648(6) 0.8538(4) 0.3641(5) 0.0347(16) Uani 1 1 d . . . . .
C13A C 0.5746(3) 0.76968(18) 0.30692(18) 0.0148(6) Uani 1 1 d . . . . .
H13A H 0.5255(6) 0.7606(4) 0.2776(4) 0.0314(15) Uani 1 1 d . . . . .
C14A C 0.6828(2) 0.73604(17) 0.30958(18) 0.0119(6) Uani 1 1 d . . . . .
C15A C 0.7639(2) 0.68178(18) 0.27419(18) 0.0128(6) Uani 1 1 d . . . . .
C16A C 0.7442(3) 0.63707(19) 0.24007(19) 0.0156(7) Uani 1 1 d . . . . .
H16A H 0.6619(5) 0.6407(4) 0.2387(4) 0.0300(15) Uani 1 1 d . . . . .
C17A C 0.8305(2) 0.58876(18) 0.20784(18) 0.0131(6) Uani 1 1 d . . . . .
H17A H 0.8194(6) 0.5534(4) 0.1804(4) 0.0299(15) Uani 1 1 d . . . . .
C18A C 0.9334(3) 0.58382(19) 0.21131(19) 0.0147(7) Uani 1 1 d . . . . .
H18A H 1.0016(6) 0.5477(5) 0.1853(4) 0.0307(15) Uani 1 1 d . . . . .
C19A C 0.9467(2) 0.62858(16) 0.24799(17) 0.0107(6) Uani 1 1 d . . . . .
C20A C 1.0484(2) 0.63115(18) 0.25631(18) 0.0139(6) Uani 1 1 d . . . . .
C21A C 1.1539(2) 0.5958(2) 0.23029(19) 0.0162(7) Uani 1 1 d . . . . .
H21A H 1.1818(6) 0.5570(4) 0.1966(5) 0.0340(16) Uani 1 1 d . . . . .
C22A C 1.2156(3) 0.62355(19) 0.25407(18) 0.0166(7) Uani 1 1 d . . . . .
H22A H 1.3010(6) 0.6116(5) 0.2468(4) 0.0316(15) Uani 1 1 d . . . . .
Fe1B Fe 0.62295(16) 0.27416(12) 0.15347(12) 0.0104(4) Uani 1 1 d . . . . .
N1B N 0.62120(18) 0.10563(13) 0.28629(13) 0.0144(5) Uani 1 1 d . . . . .
H1NB H 0.6361(6) 0.1230(4) 0.3258(4) 0.0277(15) Uani 1 1 d . . . . .
N2B N 0.61623(18) 0.15847(13) 0.21483(13) 0.0151(5) Uani 1 1 d . . . . .
N3B N 0.61443(17) 0.24004(13) 0.07579(13) 0.0134(5) Uani 1 1 d . . . . .
N4B N 0.62669(17) 0.37588(12) 0.06221(13) 0.0139(5) Uani 1 1 d . . . . .
N5B N 0.63087(18) 0.45193(13) 0.04554(14) 0.0170(5) Uani 1 1 d . . . . .
H5NB H 0.6292(6) 0.4739(4) 0.0861(4) 0.0312(15) Uani 1 1 d . . . . .
N6B N 0.86384(18) 0.19548(13) 0.11230(14) 0.0161(5) Uani 1 1 d . . . . .
H6NB H 0.8608(6) 0.1753(4) 0.0724(4) 0.0292(15) Uani 1 1 d . . . . .
N7B N 0.78057(18) 0.24314(12) 0.14270(13) 0.0144(5) Uani 1 1 d . . . . .
N8B N 0.63897(17) 0.31886(12) 0.22069(13) 0.0123(4) Uani 1 1 d . . . . .
N9B N 0.47028(17) 0.31819(12) 0.19556(13) 0.0135(5) Uani 1 1 d . . . . .
N10B N 0.37271(17) 0.31963(13) 0.19194(13) 0.0137(5) Uani 1 1 d . . . . .
H10M H 0.3607(5) 0.2849(4) 0.1658(4) 0.0277(14) Uani 1 1 d . . . . .
C1B C 0.6207(3) 0.0309(2) 0.29420(19) 0.0174(7) Uani 1 1 d . . . . .
H1B H 0.6241(6) -0.0173(4) 0.3479(4) 0.0350(16) Uani 1 1 d . . . . .
C2B C 0.6133(3) 0.03484(18) 0.22361(19) 0.0159(7) Uani 1 1 d . . . . .
H2B H 0.6119(6) -0.0147(4) 0.2096(4) 0.0321(15) Uani 1 1 d . . . . .
C3B C 0.6117(2) 0.11569(17) 0.17565(18) 0.0129(6) Uani 1 1 d . . . . .
C4B C 0.6120(2) 0.16222(18) 0.09409(18) 0.0136(6) Uani 1 1 d . . . . .
C5B C 0.6142(3) 0.1342(2) 0.03829(19) 0.0172(7) Uani 1 1 d . . . . .
H5B H 0.6133(6) 0.0728(5) 0.0536(4) 0.0331(16) Uani 1 1 d . . . . .
C6B C 0.6180(3) 0.18971(19) -0.03768(19) 0.0161(7) Uani 1 1 d . . . . .
H6B H 0.6201(6) 0.1698(4) -0.0830(4) 0.0307(15) Uani 1 1 d . . . . .
C7B C 0.6211(3) 0.26922(19) -0.05608(19) 0.0166(7) Uani 1 1 d . . . . .
H7B H 0.6236(7) 0.3135(5) -0.1145(4) 0.0357(17) Uani 1 1 d . . . . .
C8B C 0.6196(2) 0.29247(19) 0.00239(18) 0.0152(6) Uani 1 1 d . . . . .
C9B C 0.6249(2) 0.37125(17) -0.00399(18) 0.0144(6) Uani 1 1 d . . . . .
C10B C 0.6282(3) 0.4472(2) -0.0640(2) 0.0195(7) Uani 1 1 d . . . . .
H10B H 0.6273(6) 0.4648(4) -0.1238(4) 0.0333(16) Uani 1 1 d . . . . .
C11B C 0.6322(3) 0.4976(2) -0.02999(19) 0.0186(7) Uani 1 1 d . . . . .
H11B H 0.6354(7) 0.5591(4) -0.0509(4) 0.0374(17) Uani 1 1 d . . . . .
C12B C 0.9519(3) 0.18382(19) 0.13710(19) 0.0175(7) Uani 1 1 d . . . . .
H12B H 1.0263(6) 0.1485(4) 0.1198(5) 0.0345(16) Uani 1 1 d . . . . .
C13B C 0.9254(2) 0.22648(18) 0.18569(18) 0.0146(6) Uani 1 1 d . . . . .
H13B H 0.9783(6) 0.2305(4) 0.2146(4) 0.0314(15) Uani 1 1 d . . . . .
C14B C 0.8164(2) 0.26255(17) 0.18741(18) 0.0115(6) Uani 1 1 d . . . . .
C15B C 0.7372(2) 0.31357(17) 0.22646(18) 0.0126(6) Uani 1 1 d . . . . .
C16B C 0.7549(3) 0.35571(18) 0.26446(18) 0.0141(6) Uani 1 1 d . . . . .
H16B H 0.8349(6) 0.3524(4) 0.2654(4) 0.0323(16) Uani 1 1 d . . . . .
C17B C 0.6668(3) 0.40267(19) 0.29709(18) 0.0145(6) Uani 1 1 d . . . . .
H17B H 0.6762(6) 0.4359(4) 0.3263(4) 0.0307(15) Uani 1 1 d . . . . .
C18B C 0.5648(3) 0.40751(18) 0.29193(18) 0.0141(7) Uani 1 1 d . . . . .
H18B H 0.4947(6) 0.4432(4) 0.3177(4) 0.0295(15) Uani 1 1 d . . . . .
C19B C 0.5534(2) 0.36435(18) 0.25255(17) 0.0125(6) Uani 1 1 d . . . . .
C20B C 0.4565(2) 0.36168(17) 0.23922(18) 0.0136(6) Uani 1 1 d . . . . .
C21B C 0.3470(2) 0.3919(2) 0.26312(19) 0.0163(7) Uani 1 1 d . . . . .
H21B H 0.3114(6) 0.4272(5) 0.2996(5) 0.0350(16) Uani 1 1 d . . . . .
C22B C 0.2964(3) 0.36324(19) 0.23232(19) 0.0174(7) Uani 1 1 d . . . . .
H22B H 0.2131(6) 0.3698(5) 0.2354(5) 0.0374(17) Uani 1 1 d . . . . .
O1A O 0.0802(3) 0.6918(2) 1.0648(2) 0.0162(7) Uani 1 1 d . . . . .
O2A O -0.0875(3) 0.7583(2) 1.0507(2) 0.0169(8) Uani 1 1 d . . . . .
O3A O 0.0206(3) 0.5339(2) 0.8637(2) 0.0199(8) Uani 1 1 d . . . . .
N11A N 0.01359(18) 0.57123(13) 0.90889(13) 0.0155(5) Uani 1 1 d . . . . .
C23A C -0.0056(3) 0.70572(18) 1.04220(18) 0.0143(6) Uani 1 1 d . . . . .
C24A C -0.0004(2) 0.65374(18) 1.00028(18) 0.0139(6) Uani 1 1 d . . . . .
C25A C 0.0948(2) 0.60273(18) 0.97980(19) 0.0145(6) Uani 1 1 d . . . . .
H25A H 0.1650(5) 0.5952(5) 0.9997(4) 0.0314(15) Uani 1 1 d . . . . .
C26A C -0.0896(3) 0.66037(19) 0.97621(19) 0.0166(7) Uani 1 1 d . . . . .
H26A H -0.1642(6) 0.6990(4) 0.9912(5) 0.0331(16) Uani 1 1 d . . . . .
C27A C -0.0814(3) 0.61780(18) 0.93104(19) 0.0163(7) Uani 1 1 d . . . . .
H27A H -0.1475(6) 0.6198(5) 0.9104(4) 0.0331(16) Uani 1 1 d . . . . .
C28A C 0.1009(3) 0.56232(19) 0.93385(19) 0.0153(7) Uani 1 1 d . . . . .
H28A H 0.1723(6) 0.5230(4) 0.9139(4) 0.0309(15) Uani 1 1 d . . . . .
O4A O 0.3820(3) 0.1195(2) 0.5180(2) 0.0174(8) Uani 1 1 d . . . . .
O5A O 0.4142(3) 0.2089(2) 0.3962(2) 0.0200(8) Uani 1 1 d . . . . .
H1OA H 0.4229(6) 0.2545(4) 0.4203(4) 0.0299(15) Uani 1 1 d . . . . .
O6A O 0.3315(3) -0.0541(2) 0.3228(2) 0.0172(8) Uani 1 1 d . . . . .
N12A N 0.34494(17) -0.00747(13) 0.35145(13) 0.0139(5) Uani 1 1 d . . . . .
C29A C 0.3919(3) 0.14181(17) 0.44787(19) 0.0147(6) Uani 1 1 d . . . . .
C30A C 0.3758(2) 0.08897(17) 0.41438(18) 0.0131(6) Uani 1 1 d . . . . .
C31A C 0.3727(2) 0.00828(18) 0.45803(18) 0.0138(6) Uani 1 1 d . . . . .
H31A H 0.3821(7) -0.0194(4) 0.5171(4) 0.0336(16) Uani 1 1 d . . . . .
C32A C 0.3632(3) 0.11999(18) 0.33791(18) 0.0148(6) Uani 1 1 d . . . . .
H32A H 0.3651(6) 0.1827(4) 0.3025(4) 0.0313(16) Uani 1 1 d . . . . .
C33A C 0.3471(2) 0.07172(18) 0.30772(18) 0.0137(6) Uani 1 1 d . . . . .
H33A H 0.3344(6) 0.0917(4) 0.2496(4) 0.0305(15) Uani 1 1 d . . . . .
C34A C 0.3576(3) -0.03928(18) 0.42543(18) 0.0147(6) Uani 1 1 d . . . . .
H34A H 0.3554(6) -0.1026(4) 0.4562(4) 0.0293(15) Uani 1 1 d . . . . .
O7A O 0.1590(3) 0.6609(2) 0.4595(2) 0.0188(8) Uani 1 1 d . . . . .
O8A O 0.1833(3) 0.7666(2) 0.3500(2) 0.0176(8) Uani 1 1 d . . . . .
O9A O 0.1088(3) 0.9278(2) 0.5892(2) 0.0187(8) Uani 1 1 d . . . . .
N13A N 0.11701(18) 0.88323(13) 0.54995(13) 0.0151(5) Uani 1 1 d . . . . .
C35A C 0.1638(3) 0.73365(18) 0.42273(19) 0.0152(6) Uani 1 1 d . . . . .
C36A C 0.1457(2) 0.78681(18) 0.46782(18) 0.0142(6) Uani 1 1 d . . . . .
C37A C 0.1408(3) 0.86987(19) 0.4301(2) 0.0164(7) Uani 1 1 d . . . . .
H37A H 0.1503(6) 0.8973(4) 0.3684(5) 0.0345(16) Uani 1 1 d . . . . .
C38A C 0.1339(3) 0.75375(19) 0.54811(19) 0.0173(7) Uani 1 1 d . . . . .
H38A H 0.1374(6) 0.6895(4) 0.5805(4) 0.0327(16) Uani 1 1 d . . . . .
C39A C 0.1197(3) 0.80295(19) 0.5880(2) 0.0189(7) Uani 1 1 d . . . . .
H39A H 0.1120(7) 0.7830(4) 0.6490(5) 0.0356(17) Uani 1 1 d . . . . .
C40A C 0.1262(3) 0.91719(19) 0.47182(19) 0.0158(7) Uani 1 1 d . . . . .
H40A H 0.1211(6) 0.9808(4) 0.4464(4) 0.0331(16) Uani 1 1 d . . . . .
O1B O 0.4230(3) 0.3061(2) 0.4429(2) 0.0154(7) Uani 1 1 d . . . . .
O2B O 0.5897(3) 0.2411(2) 0.4600(2) 0.0176(8) Uani 1 1 d . . . . .
O3B O 0.4777(3) 0.4717(2) 0.6391(2) 0.0195(8) Uani 1 1 d . . . . .
N11B N 0.48532(18) 0.43321(13) 0.59521(13) 0.0152(5) Uani 1 1 d . . . . .
C23B C 0.5075(3) 0.29399(18) 0.46587(19) 0.0159(7) Uani 1 1 d . . . . .
C24B C 0.5008(2) 0.34737(18) 0.50628(19) 0.0145(6) Uani 1 1 d . . . . .
C25B C 0.4055(3) 0.39871(18) 0.52517(19) 0.0155(7) Uani 1 1 d . . . . .
H25B H 0.3362(5) 0.4048(4) 0.5060(5) 0.0328(16) Uani 1 1 d . . . . .
C26B C 0.5898(3) 0.34233(19) 0.5307(2) 0.0164(7) Uani 1 1 d . . . . .
H26B H 0.6645(6) 0.3033(4) 0.5163(4) 0.0300(15) Uani 1 1 d . . . . .
C27B C 0.5811(3) 0.38609(18) 0.57441(19) 0.0161(7) Uani 1 1 d . . . . .
H27B H 0.6454(6) 0.3861(5) 0.5956(5) 0.0347(16) Uani 1 1 d . . . . .
C28B C 0.3986(3) 0.44123(19) 0.56978(19) 0.0161(7) Uani 1 1 d . . . . .
H28B H 0.3265(6) 0.4805(4) 0.5890(4) 0.0315(15) Uani 1 1 d . . . . .
O4B O 0.1224(3) 0.8761(2) 0.9875(2) 0.0171(8) Uani 1 1 d . . . . .
O5B O 0.0969(3) 0.7879(2) 1.1100(2) 0.0187(8) Uani 1 1 d . . . . .
H1OB H 0.0849(6) 0.7418(4) 1.0867(4) 0.0321(16) Uani 1 1 d . . . . .
O6B O 0.1659(3) 1.0633(2) 1.1724(2) 0.0157(7) Uani 1 1 d . . . . .
N12B N 0.15726(17) 1.01331(13) 1.14568(13) 0.0140(5) Uani 1 1 d . . . . .
C29B C 0.1161(2) 0.85462(18) 1.05741(18) 0.0138(6) Uani 1 1 d . . . . .
C30B C 0.1312(2) 0.91085(17) 1.08775(18) 0.0129(6) Uani 1 1 d . . . . .
C31B C 0.1329(2) 0.99112(18) 1.04170(19) 0.0140(6) Uani 1 1 d . . . . .
H31B H 0.1215(7) 1.0156(4) 0.9824(4) 0.0337(16) Uani 1 1 d . . . . .
C32B C 0.1445(3) 0.88328(18) 1.16298(19) 0.0144(6) Uani 1 1 d . . . . .
H32B H 0.1452(7) 0.8209(4) 1.2012(4) 0.0323(16) Uani 1 1 d . . . . .
C33B C 0.1585(3) 0.93469(18) 1.19084(19) 0.0151(6) Uani 1 1 d . . . . .
H33B H 0.1713(6) 0.9173(4) 1.2479(4) 0.0318(16) Uani 1 1 d . . . . .
C34B C 0.1459(3) 1.04132(19) 1.07130(19) 0.0155(7) Uani 1 1 d . . . . .
H34B H 0.1461(6) 1.1039(4) 1.0390(4) 0.0288(15) Uani 1 1 d . . . . .
O7B O 0.3400(3) 0.3317(2) 1.0301(2) 0.0179(8) Uani 1 1 d . . . . .
O8B O 0.3306(3) 0.2242(2) 1.1397(2) 0.0172(8) Uani 1 1 d . . . . .
O9B O 0.3792(3) 0.0639(2) 0.9058(2) 0.0182(8) Uani 1 1 d . . . . .
N13B N 0.37435(18) 0.10844(13) 0.94392(13) 0.0158(5) Uani 1 1 d . . . . .
C35B C 0.3409(2) 0.25745(18) 1.06769(19) 0.0149(6) Uani 1 1 d . . . . .
C36B C 0.3547(2) 0.20503(18) 1.02388(19) 0.0146(6) Uani 1 1 d . . . . .
C37B C 0.3650(3) 0.12127(19) 1.0611(2) 0.0158(7) Uani 1 1 d . . . . .
H37B H 0.3635(7) 0.0927(4) 1.1215(4) 0.0343(16) Uani 1 1 d . . . . .
C38B C 0.3556(3) 0.23815(18) 0.94501(18) 0.0157(7) Uani 1 1 d . . . . .
H38B H 0.3472(7) 0.3028(4) 0.9135(4) 0.0343(17) Uani 1 1 d . . . . .
C39B C 0.3651(3) 0.18926(19) 0.9058(2) 0.0178(7) Uani 1 1 d . . . . .
H39B H 0.3643(7) 0.2099(4) 0.8457(4) 0.0368(17) Uani 1 1 d . . . . .
C40B C 0.3759(3) 0.07443(18) 1.01997(19) 0.0165(7) Uani 1 1 d . . . . .
H40B H 0.3845(6) 0.0090(4) 1.0461(4) 0.0317(15) Uani 1 1 d . . . . .
O1WA O 0.5879(4) 0.0738(2) 0.8184(3) 0.0195(8) Uani 1 1 d . . . . .
H1C H 0.6124(7) 0.0589(4) 0.7745(5) 0.0337(16) Uani 1 1 d . . . . .
H1D H 0.5152(7) 0.0681(4) 0.8394(5) 0.0302(15) Uani 1 1 d . . . . .
O1WB O 0.9048(4) 0.9198(2) 0.6828(3) 0.0192(8) Uani 1 1 d . . . . .
H1E H 0.8817(6) 0.9352(4) 0.7282(5) 0.0318(16) Uani 1 1 d . . . . .
H1F H 0.9762(8) 0.9246(4) 0.6597(5) 0.0295(15) Uani 1 1 d . . . . .
O2WA O 0.3760(4) 0.7716(2) 0.2329(3) 0.0166(8) Uani 1 1 d . . . . .
H2C H 0.3149(8) 0.7707(4) 0.2736(6) 0.0341(16) Uani 1 1 d . . . . .
H2D H 0.3887(6) 0.8263(5) 0.2117(5) 0.0329(16) Uani 1 1 d . . . . .
O2WB O 0.1336(4) 0.2338(2) 0.2575(3) 0.0199(8) Uani 1 1 d . . . . .
H2E H 0.1948(7) 0.2341(5) 0.2141(5) 0.0337(16) Uani 1 1 d . . . . .
H2F H 0.1203(6) 0.1797(4) 0.2795(4) 0.0281(14) Uani 1 1 d . . . . .
O3WA O 0.8282(4) 0.8638(3) 0.1285(3) 0.0217(8) Uani 1 1 d . . . . .
H3C H 0.7572(6) 0.8877(4) 0.1192(5) 0.0325(16) Uani 1 1 d . . . . .
H3D H 0.8620(6) 0.8249(4) 0.1032(4) 0.0287(14) Uani 1 1 d . . . . .
O3WB O 0.6845(4) 0.1428(3) 0.3790(2) 0.0204(8) Uani 1 1 d . . . . .
H3E H 0.6482(6) 0.1806(5) 0.4053(4) 0.0309(15) Uani 1 1 d . . . . .
H3F H 0.7558(7) 0.1193(4) 0.3867(5) 0.0328(16) Uani 1 1 d . . . . .
O4WA O 0.1358(4) 0.5442(2) 0.6023(3) 0.0196(8) Uani 1 1 d . . . . .
H4C H 0.1398(6) 0.5918(5) 0.5542(5) 0.0353(17) Uani 1 1 d . . . . .
H4D H 0.0862(7) 0.5631(5) 0.6424(6) 0.0392(18) Uani 1 1 d . . . . .
O4WB O 0.3612(4) 0.4496(3) 0.8869(3) 0.0229(9) Uani 1 1 d . . . . .
H4E H 0.3578(6) 0.4032(5) 0.9358(5) 0.0364(17) Uani 1 1 d . . . . .
H4F H 0.4139(7) 0.4291(5) 0.8488(5) 0.0339(16) Uani 1 1 d . . . . .
O5WA O 0.9976(3) 0.6252(3) 0.7150(3) 0.0224(8) Uani 1 1 d . . . . .
H5C H 0.9562(6) 0.6758(4) 0.7184(4) 0.0295(15) Uani 1 1 d . . . . .
H5D H 1.0057(6) 0.5935(5) 0.7669(5) 0.0336(16) Uani 1 1 d . . . . .
O5WB O 0.5128(3) 0.3774(3) 0.7821(3) 0.0215(8) Uani 1 1 d . . . . .
H5E H 0.5457(6) 0.3241(5) 0.7822(4) 0.0318(15) Uani 1 1 d . . . . .
H5F H 0.5027(6) 0.4097(5) 0.7300(5) 0.0332(16) Uani 1 1 d . . . . .

loop_
_atom_site_aniso_label
_atom_site_aniso_U_11
_atom_site_aniso_U_22
_atom_site_aniso_U_33
_atom_site_aniso_U_23
_atom_site_aniso_U_13
_atom_site_aniso_U_12
Fe1A 0.0113(10) 0.0134(9) 0.0079(11) -0.0044(8) 0.0009(9) -0.0025(7)
N1A 0.0166(11) 0.0228(11) 0.0094(12) -0.0048(9) -0.0007(9) -0.0047(9)
H1NA 0.038(4) 0.027(3) 0.018(3) -0.008(3) -0.008(3) -0.004(3)
N2A 0.0161(11) 0.0204(10) 0.0095(11) -0.0047(9) 0.0022(9) -0.0053(8)
N3A 0.0147(11) 0.0160(10) 0.0090(11) -0.0043(8) 0.0019(9) -0.0042(8)
N4A 0.0163(11) 0.0139(10) 0.0117(12) -0.0027(8) 0.0023(9) -0.0064(8)
N5A 0.0171(12) 0.0145(10) 0.0177(13) -0.0046(10) 0.0037(10) -0.0056(8)
H5NA 0.039(4) 0.021(3) 0.029(4) -0.010(3) -0.001(3) -0.008(3)
N6A 0.0147(11) 0.0169(10) 0.0137(12) -0.0058(9) 0.0006(9) -0.0036(8)
H6NA 0.027(4) 0.038(4) 0.020(4) -0.020(3) 0.009(3) -0.001(3)
N7A 0.0148(11) 0.0189(10) 0.0128(12) -0.0078(9) 0.0012(9) -0.0043(8)
N8A 0.0110(11) 0.0164(10) 0.0100(11) -0.0048(8) -0.0001(9) -0.0028(8)
N9A 0.0145(11) 0.0169(10) 0.0111(11) -0.0066(8) -0.0012(9) -0.0038(8)
N10A 0.0173(11) 0.0163(10) 0.0139(12) -0.0051(9) -0.0006(10) -0.0067(8)
H10N 0.027(3) 0.034(3) 0.025(4) -0.016(3) -0.002(3) -0.013(3)
C1A 0.0197(16) 0.0166(15) 0.0164(18) -0.0062(15) 0.0012(14) -0.0067(12)
H1A 0.047(4) 0.029(4) 0.031(4) -0.004(3) -0.009(3) -0.012(3)
C2A 0.0183(16) 0.0142(14) 0.0127(16) -0.0020(12) -0.0001(13) -0.0038(12)
H2A 0.044(4) 0.024(3) 0.039(4) -0.015(3) -0.004(3) -0.014(3)
C3A 0.0109(15) 0.0155(14) 0.0117(16) -0.0043(12) 0.0026(13) -0.0035(11)
C4A 0.0146(15) 0.0146(13) 0.0105(16) -0.0060(12) 0.0013(13) -0.0052(11)
C5A 0.0150(16) 0.0281(19) 0.0109(17) -0.0090(13) 0.0025(13) -0.0065(13)
H5A 0.036(4) 0.033(4) 0.034(4) -0.018(3) -0.006(3) -0.014(3)
C6A 0.0136(16) 0.0282(16) 0.0126(17) -0.0107(14) 0.0019(13) -0.0049(12)
H6A 0.047(4) 0.029(3) 0.025(4) -0.012(3) -0.011(3) -0.008(3)
C7A 0.0166(16) 0.0238(16) 0.0115(18) -0.0076(14) 0.0016(13) -0.0070(12)
H7A 0.040(4) 0.037(4) 0.021(4) -0.005(3) -0.005(3) -0.015(3)
C8A 0.0124(15) 0.0198(15) 0.0088(16) -0.0050(12) 0.0023(13) -0.0041(11)
C9A 0.0126(15) 0.0161(14) 0.0093(16) -0.0017(12) -0.0004(13) 0.0010(11)
C10A 0.0184(17) 0.0197(15) 0.0131(19) -0.0017(13) 0.0024(14) -0.0030(12)
H10A 0.052(5) 0.042(4) 0.016(4) -0.004(3) -0.008(3) -0.014(3)
C11A 0.0173(17) 0.0204(18) 0.0157(18) -0.0013(14) 0.0007(14) -0.0040(12)
H11A 0.047(5) 0.029(4) 0.028(4) -0.006(3) 0.001(3) -0.008(3)
C12A 0.0162(17) 0.0167(14) 0.0123(17) -0.0058(12) 0.0040(14) -0.0025(13)
H12A 0.031(4) 0.035(4) 0.040(4) -0.024(3) 0.004(3) -0.008(3)
C13A 0.0128(15) 0.0200(14) 0.0101(16) -0.0055(12) -0.0021(13) -0.0020(11)
H13A 0.026(3) 0.044(4) 0.032(4) -0.017(3) -0.008(3) -0.011(3)
C14A 0.0091(14) 0.0167(13) 0.0091(15) -0.0060(12) 0.0013(12) -0.0031(11)
C15A 0.0101(14) 0.0184(14) 0.0088(15) -0.0056(12) 0.0017(12) -0.0045(11)
C16A 0.0164(17) 0.0204(14) 0.0128(16) -0.0093(12) -0.0012(13) -0.0050(12)
H16A 0.019(3) 0.044(4) 0.034(4) -0.023(3) 0.000(3) -0.007(3)
C17A 0.0126(15) 0.0197(14) 0.0113(16) -0.0095(12) -0.0024(13) -0.0038(11)
H17A 0.035(4) 0.033(3) 0.032(4) -0.024(3) -0.006(3) -0.005(3)
C18A 0.0110(16) 0.0220(15) 0.0125(16) -0.0081(13) 0.0015(14) -0.0069(13)
H18A 0.023(4) 0.046(4) 0.033(4) -0.030(3) -0.001(3) -0.003(3)
C19A 0.0108(14) 0.0125(13) 0.0098(15) -0.0052(11) -0.0006(12) -0.0038(10)
C20A 0.0123(15) 0.0171(14) 0.0102(16) -0.0047(12) -0.0003(13) -0.0031(11)
C21A 0.0097(15) 0.0244(15) 0.0102(16) -0.0078(13) 0.0029(13) -0.0009(12)
H21A 0.030(4) 0.039(4) 0.036(4) -0.026(3) 0.001(3) -0.003(3)
C22A 0.0136(18) 0.0216(15) 0.0111(16) -0.0064(12) 0.0032(13) -0.0048(12)
H22A 0.024(4) 0.046(4) 0.028(4) -0.017(3) -0.004(3) -0.008(3)
Fe1B 0.0095(10) 0.0136(9) 0.0062(10) -0.0044(8) 0.0008(8) -0.0016(7)
N1B 0.0165(11) 0.0170(10) 0.0108(12) -0.0065(9) -0.0003(9) -0.0056(8)
H1NB 0.032(4) 0.034(3) 0.013(3) -0.011(3) -0.006(3) 0.003(3)
N2B 0.0159(11) 0.0202(10) 0.0066(11) -0.0053(8) 0.0033(9) -0.0056(8)
N3B 0.0137(11) 0.0149(10) 0.0101(11) -0.0048(8) 0.0008(9) -0.0040(8)
N4B 0.0144(11) 0.0131(10) 0.0131(12) -0.0041(8) 0.0014(9) -0.0068(8)
N5B 0.0171(12) 0.0126(10) 0.0153(13) -0.0029(9) 0.0023(10) -0.0043(8)
H5NB 0.035(4) 0.037(4) 0.016(4) -0.010(3) 0.002(3) -0.008(3)
N6B 0.0156(12) 0.0175(10) 0.0116(12) -0.0054(9) 0.0027(10) -0.0043(8)
H6NB 0.030(4) 0.030(3) 0.017(4) -0.011(3) 0.005(3) -0.001(3)
N7B 0.0144(11) 0.0142(9) 0.0120(11) -0.0050(8) -0.0006(9) -0.0018(8)
N8B 0.0127(11) 0.0156(9) 0.0095(11) -0.0064(8) 0.0012(9) -0.0053(8)
N9B 0.0136(11) 0.0179(10) 0.0098(11) -0.0060(8) -0.0016(9) -0.0040(8)
N10B 0.0134(11) 0.0159(10) 0.0112(11) -0.0042(9) -0.0011(9) -0.0051(8)
H10M 0.029(4) 0.028(3) 0.026(4) -0.012(3) -0.003(3) -0.006(3)
C1B 0.0153(16) 0.0217(16) 0.0108(17) -0.0060(15) 0.0029(13) -0.0041(12)
H1B 0.044(4) 0.027(3) 0.023(4) -0.003(3) -0.005(3) -0.006(3)
C2B 0.0174(16) 0.0136(14) 0.0146(17) -0.0054(13) 0.0034(13) -0.0071(11)
H2B 0.042(4) 0.027(3) 0.030(4) -0.015(3) -0.002(3) -0.010(3)
C3B 0.0127(15) 0.0132(13) 0.0079(16) -0.0036(12) 0.0023(12) -0.0015(11)
C4B 0.0128(15) 0.0194(14) 0.0073(15) -0.0065(12) 0.0037(12) -0.0054(11)
C5B 0.0134(16) 0.0242(18) 0.0113(17) -0.0074(13) -0.0001(13) -0.0019(12)
H5B 0.033(4) 0.045(5) 0.021(4) -0.016(3) 0.001(3) -0.009(3)
C6B 0.0169(16) 0.0203(15) 0.0117(17) -0.0078(13) 0.0007(13) -0.0061(12)
H6B 0.043(4) 0.042(4) 0.013(3) -0.010(3) -0.005(3) -0.017(3)
C7B 0.0161(16) 0.0208(15) 0.0120(18) -0.0083(14) 0.0007(13) -0.0033(12)
H7B 0.049(5) 0.042(4) 0.016(4) -0.009(3) 0.000(3) -0.019(3)
C8B 0.0129(15) 0.0198(15) 0.0097(16) -0.0047(12) 0.0011(13) -0.0038(11)
C9B 0.0154(15) 0.0107(13) 0.0107(16) -0.0008(12) -0.0004(13) -0.0016(11)
C10B 0.0153(16) 0.0242(16) 0.0115(19) -0.0022(13) -0.0002(13) -0.0036(12)
H10B 0.051(5) 0.027(3) 0.016(4) -0.005(3) -0.003(3) -0.011(3)
C11B 0.0183(16) 0.0189(17) 0.0127(17) -0.0031(13) 0.0019(13) -0.0054(12)
H11B 0.047(4) 0.026(4) 0.028(4) -0.002(3) -0.001(3) -0.011(3)
C12B 0.0170(18) 0.0186(15) 0.0117(17) -0.0052(13) 0.0041(14) -0.0049(14)
H12B 0.028(4) 0.035(4) 0.037(4) -0.015(3) 0.000(3) -0.006(3)
C13B 0.0113(15) 0.0193(14) 0.0101(16) -0.0051(12) -0.0009(13) -0.0013(11)
H13B 0.028(4) 0.039(4) 0.034(4) -0.014(3) -0.013(3) -0.009(3)
C14B 0.0099(14) 0.0118(13) 0.0100(15) -0.0046(11) -0.0007(12) 0.0005(11)
C15B 0.0134(15) 0.0134(13) 0.0105(16) -0.0065(11) 0.0025(13) -0.0042(11)
C16B 0.0176(17) 0.0178(14) 0.0095(16) -0.0069(12) -0.0020(13) -0.0054(12)
H16B 0.030(4) 0.041(4) 0.033(4) -0.021(3) -0.005(3) -0.008(3)
C17B 0.0150(16) 0.0215(14) 0.0100(16) -0.0099(13) 0.0014(13) -0.0059(12)
H17B 0.028(4) 0.040(4) 0.036(4) -0.024(3) -0.008(3) -0.008(3)
C18B 0.0109(16) 0.0190(14) 0.0113(16) -0.0065(13) 0.0011(13) -0.0036(12)
H18B 0.026(4) 0.037(3) 0.030(4) -0.022(3) -0.001(3) -0.003(3)
C19B 0.0114(15) 0.0189(14) 0.0068(15) -0.0066(12) 0.0006(12) -0.0027(11)
C20B 0.0113(15) 0.0144(13) 0.0102(16) -0.0047(12) 0.0024(12) -0.0010(11)
C21B 0.0095(15) 0.0243(15) 0.0131(17) -0.0101(14) 0.0018(13) -0.0008(12)
H21B 0.030(4) 0.047(4) 0.031(4) -0.026(4) 0.003(3) -0.005(3)
C22B 0.0115(17) 0.0226(15) 0.0158(17) -0.0061(13) 0.0009(13) -0.0057(12)
H22B 0.021(4) 0.056(4) 0.042(5) -0.021(4) -0.005(3) -0.013(3)
O1A 0.0152(18) 0.0203(17) 0.0139(19) -0.0078(14) -0.0007(15) -0.0051(13)
O2A 0.0189(18) 0.0144(16) 0.019(2) -0.0097(14) -0.0010(16) -0.0029(14)
O3A 0.026(2) 0.0174(16) 0.0109(19) -0.0053(14) -0.0013(16) -0.0009(14)
N11A 0.0173(11) 0.0174(10) 0.0108(11) -0.0063(8) 0.0005(9) -0.0042(8)
C23A 0.0149(15) 0.0175(14) 0.0084(15) -0.0053(12) 0.0014(13) -0.0042(12)
C24A 0.0138(15) 0.0155(13) 0.0098(16) -0.0058(12) 0.0022(13) -0.0029(11)
C25A 0.0105(15) 0.0182(14) 0.0130(16) -0.0082(12) 0.0028(13) -0.0027(11)
H25A 0.022(3) 0.046(4) 0.031(4) -0.017(3) -0.012(3) -0.003(3)
C26A 0.0139(17) 0.0214(15) 0.0156(17) -0.0103(13) 0.0005(14) -0.0038(13)
H26A 0.028(4) 0.032(3) 0.038(4) -0.024(3) -0.001(3) 0.004(3)
C27A 0.0165(16) 0.0150(14) 0.0167(17) -0.0077(12) 0.0004(14) -0.0037(12)
H27A 0.027(4) 0.043(4) 0.034(4) -0.021(3) -0.006(3) -0.003(3)
C28A 0.0176(17) 0.0184(14) 0.0103(16) -0.0082(12) 0.0013(13) -0.0044(13)
H28A 0.022(4) 0.035(3) 0.029(4) -0.015(3) 0.001(3) 0.001(3)
O4A 0.0207(19) 0.0210(17) 0.0082(19) -0.0048(14) 0.0016(15) -0.0071(14)
O5A 0.029(2) 0.0148(16) 0.0137(19) -0.0033(14) 0.0002(17) -0.0087(14)
H1OA 0.033(4) 0.037(4) 0.019(4) -0.011(3) 0.005(3) -0.016(3)
O6A 0.0170(18) 0.0237(17) 0.0138(19) -0.0110(15) 0.0010(15) -0.0065(14)
N12A 0.0141(11) 0.0153(10) 0.0109(11) -0.0052(9) 0.0014(9) -0.0047(8)
C29A 0.0190(16) 0.0121(13) 0.0127(17) -0.0061(12) -0.0020(13) -0.0020(11)
C30A 0.0152(15) 0.0133(13) 0.0103(16) -0.0047(12) 0.0011(13) -0.0058(11)
C31A 0.0178(16) 0.0125(13) 0.0103(18) -0.0027(12) -0.0013(13) -0.0062(11)
H31A 0.053(5) 0.025(3) 0.019(4) -0.004(3) -0.006(3) -0.011(3)
C32A 0.0175(16) 0.0157(16) 0.0094(16) -0.0030(13) -0.0010(13) -0.0055(11)
H32A 0.048(4) 0.014(3) 0.029(4) -0.006(3) -0.011(3) -0.004(3)
C33A 0.0160(15) 0.0136(13) 0.0104(17) -0.0047(12) -0.0019(13) -0.0023(11)
H33A 0.041(4) 0.035(3) 0.017(4) -0.010(3) -0.007(3) -0.010(3)
C34A 0.0195(16) 0.0123(15) 0.0085(16) -0.0023(12) 0.0020(13) -0.0058(11)
H34A 0.041(4) 0.012(3) 0.027(4) 0.000(3) -0.002(3) -0.010(2)
O7A 0.024(2) 0.0162(17) 0.0135(19) -0.0046(14) 0.0013(16) -0.0075(14)
O8A 0.0213(19) 0.0208(17) 0.010(2) -0.0075(15) 0.0029(16) -0.0081(14)
O9A 0.0183(19) 0.0231(17) 0.0118(19) -0.0079(15) 0.0024(16) -0.0042(14)
N13A 0.0147(11) 0.0170(10) 0.0100(11) -0.0046(9) 0.0018(9) -0.0037(8)
C35A 0.0164(15) 0.0158(14) 0.0121(17) -0.0040(12) -0.0008(13) -0.0056(11)
C36A 0.0150(15) 0.0172(14) 0.0097(16) -0.0056(12) 0.0007(13) -0.0053(11)
C37A 0.0160(16) 0.0204(15) 0.014(2) -0.0068(14) 0.0008(14) -0.0084(12)
H37A 0.045(4) 0.031(3) 0.028(5) -0.008(3) -0.011(3) -0.010(3)
C38A 0.0215(17) 0.0160(16) 0.0112(16) -0.0041(13) -0.0007(14) -0.0041(12)
H38A 0.052(4) 0.023(3) 0.028(4) -0.008(3) -0.004(3) -0.019(3)
C39A 0.0203(17) 0.0174(15) 0.016(2) -0.0072(14) 0.0045(14) -0.0067(12)
H39A 0.056(5) 0.028(3) 0.023(4) -0.011(3) -0.005(3) -0.008(3)
C40A 0.0183(16) 0.0155(16) 0.0100(16) -0.0038(12) -0.0010(13) -0.0022(12)
H40A 0.047(4) 0.027(4) 0.023(4) -0.008(3) -0.003(3) -0.012(3)
O1B 0.0167(18) 0.0174(16) 0.0154(19) -0.0083(14) -0.0020(15) -0.0060(13)
O2B 0.0190(19) 0.0172(16) 0.0160(19) -0.0096(14) -0.0007(16) -0.0013(14)
O3B 0.028(2) 0.0168(16) 0.013(2) -0.0063(14) -0.0044(16) -0.0015(14)
N11B 0.0170(11) 0.0164(10) 0.0110(11) -0.0063(8) 0.0009(9) -0.0043(8)
C23B 0.0181(16) 0.0148(14) 0.0115(16) -0.0058(12) 0.0019(13) -0.0030(12)
C24B 0.0123(15) 0.0171(14) 0.0118(16) -0.0058(12) 0.0006(13) -0.0028(11)
C25B 0.0140(16) 0.0181(14) 0.0131(17) -0.0075(12) 0.0018(14) -0.0041(12)
H25B 0.020(3) 0.042(4) 0.042(4) -0.021(3) -0.007(3) -0.005(3)
C26B 0.0127(17) 0.0208(15) 0.0177(17) -0.0116(13) 0.0005(14) -0.0035(13)
H26B 0.026(4) 0.026(3) 0.039(4) -0.019(3) -0.006(3) 0.003(3)
C27B 0.0168(16) 0.0173(14) 0.0148(17) -0.0087(12) -0.0025(14) -0.0013(12)
H27B 0.030(4) 0.045(4) 0.035(4) -0.021(3) -0.006(3) -0.008(3)
C28B 0.0175(17) 0.0176(14) 0.0096(16) -0.0053(12) 0.0018(13) -0.0034(13)
H28B 0.025(4) 0.031(3) 0.035(4) -0.018(3) -0.004(3) 0.005(3)
O4B 0.0185(19) 0.0244(17) 0.0087(19) -0.0093(15) 0.0020(15) -0.0053(14)
O5B 0.027(2) 0.0158(16) 0.0120(19) -0.0031(14) 0.0008(16) -0.0102(14)
H1OB 0.030(4) 0.039(4) 0.025(4) -0.010(3) -0.001(3) -0.011(3)
O6B 0.0153(18) 0.0205(17) 0.0123(19) -0.0083(14) 0.0018(15) -0.0065(13)
N12B 0.0152(11) 0.0165(10) 0.0090(11) -0.0056(8) 0.0013(9) -0.0044(8)
C29B 0.0147(15) 0.0152(13) 0.0112(17) -0.0053(12) -0.0020(13) -0.0028(11)
C30B 0.0150(15) 0.0084(13) 0.0096(15) -0.0021(11) 0.0022(13) -0.0020(11)
C31B 0.0166(16) 0.0144(14) 0.0113(18) -0.0045(12) -0.0006(13) -0.0062(11)
H31B 0.055(5) 0.027(3) 0.017(4) -0.004(3) -0.009(3) -0.011(3)
C32B 0.0181(16) 0.0141(15) 0.0118(16) -0.0048(13) -0.0029(13) -0.0047(11)
H32B 0.055(5) 0.014(3) 0.023(4) -0.002(3) -0.004(3) -0.013(3)
C33B 0.0154(15) 0.0171(14) 0.0113(18) -0.0059(12) -0.0018(13) -0.0017(11)
H33B 0.047(4) 0.033(3) 0.017(4) -0.007(3) -0.008(3) -0.011(3)
C34B 0.0165(16) 0.0169(16) 0.0119(16) -0.0075(13) 0.0003(13) -0.0025(11)
H34B 0.041(4) 0.019(3) 0.021(3) -0.005(3) 0.002(3) -0.011(3)
O7B 0.026(2) 0.0140(16) 0.0105(19) -0.0015(14) -0.0029(16) -0.0062(14)
O8B 0.0231(19) 0.0159(16) 0.0115(19) -0.0032(14) -0.0009(16) -0.0081(14)
O9B 0.0181(19) 0.0221(17) 0.0129(19) -0.0089(14) 0.0020(16) -0.0045(14)
N13B 0.0178(11) 0.0158(10) 0.0094(11) -0.0051(9) 0.0020(9) -0.0023(8)
C35B 0.0133(15) 0.0153(14) 0.0137(17) -0.0054(12) 0.0013(13) -0.0040(11)
C36B 0.0161(16) 0.0146(14) 0.0112(16) -0.0051(12) 0.0001(13) -0.0036(11)
C37B 0.0162(16) 0.0183(15) 0.0115(19) -0.0049(13) 0.0016(13) -0.0072(12)
H37B 0.048(4) 0.028(3) 0.022(4) -0.006(3) -0.005(3) -0.010(3)
C38B 0.0194(16) 0.0156(16) 0.0103(16) -0.0035(13) -0.0018(13) -0.0046(12)
H38B 0.057(5) 0.014(3) 0.030(4) -0.006(3) -0.006(3) -0.012(3)
C39B 0.0214(17) 0.0192(15) 0.0101(19) -0.0055(13) 0.0010(14) -0.0052(12)
H39B 0.058(5) 0.037(4) 0.019(4) -0.017(3) 0.001(3) -0.014(3)
C40B 0.0216(17) 0.0153(16) 0.0096(16) -0.0027(12) -0.0001(13) -0.0059(12)
H40B 0.044(4) 0.015(3) 0.034(4) -0.005(3) -0.006(3) -0.012(3)
O1WA 0.020(3) 0.0187(18) 0.016(2) -0.0076(17) 0.0027(19) -0.0039(16)
H1C 0.044(5) 0.031(3) 0.023(4) -0.007(3) -0.002(4) -0.014(3)
H1D 0.028(4) 0.035(4) 0.031(4) -0.011(3) -0.006(3) -0.011(3)
O1WB 0.023(3) 0.0235(19) 0.010(2) -0.0092(17) 0.0032(19) -0.0063(16)
H1E 0.042(4) 0.034(4) 0.024(4) -0.020(3) 0.006(3) -0.014(3)
H1F 0.035(5) 0.025(3) 0.031(4) -0.010(3) -0.006(4) -0.012(3)
O2WA 0.020(2) 0.014(2) 0.016(2) -0.0045(16) -0.004(2) -0.0029(15)
H2C 0.031(4) 0.036(4) 0.032(5) -0.011(3) 0.000(4) -0.011(3)
H2D 0.039(4) 0.030(4) 0.037(4) -0.015(3) -0.004(3) -0.016(3)
O2WB 0.021(2) 0.019(2) 0.017(2) -0.0075(17) 0.001(2) -0.0037(16)
H2E 0.030(4) 0.045(4) 0.024(4) -0.013(3) 0.005(4) -0.016(3)
H2F 0.030(4) 0.027(4) 0.026(4) -0.005(3) -0.004(3) -0.014(3)
O3WA 0.019(2) 0.025(2) 0.022(2) -0.0132(19) -0.0032(19) -0.0022(17)
H3C 0.022(4) 0.035(4) 0.041(4) -0.017(3) -0.014(3) 0.004(3)
H3D 0.030(4) 0.026(3) 0.026(4) -0.016(3) -0.003(3) 0.004(3)
O3WB 0.024(2) 0.0231(19) 0.017(2) -0.0112(18) -0.0043(19) -0.0033(18)
H3E 0.025(4) 0.038(4) 0.024(4) -0.019(3) 0.004(3) 0.000(3)
H3F 0.028(4) 0.029(3) 0.041(5) -0.020(3) -0.007(3) 0.004(3)
O4WA 0.023(2) 0.020(2) 0.010(2) -0.005(2) 0.001(2) -0.0034(16)
H4C 0.039(4) 0.027(4) 0.029(5) -0.006(4) -0.006(3) 0.000(3)
H4D 0.035(4) 0.049(4) 0.033(5) -0.019(4) 0.003(4) -0.014(4)
O4WB 0.026(2) 0.020(2) 0.016(2) -0.006(2) 0.002(2) -0.0049(17)
H4E 0.041(4) 0.036(4) 0.026(4) -0.005(4) -0.008(3) -0.007(3)
H4F 0.041(4) 0.037(4) 0.020(4) -0.016(4) 0.008(4) -0.010(3)
O5WA 0.026(2) 0.025(2) 0.015(3) -0.0094(19) -0.0039(18) -0.0009(19)
H5C 0.035(4) 0.019(3) 0.034(4) -0.007(3) -0.015(3) -0.001(3)
H5D 0.044(4) 0.034(4) 0.014(4) -0.004(3) 0.000(3) -0.011(3)
O5WB 0.022(2) 0.025(2) 0.016(3) -0.0096(19) -0.0011(18) -0.0040(17)
H5E 0.039(4) 0.022(4) 0.035(4) -0.013(3) -0.005(3) -0.006(3)
H5F 0.034(4) 0.039(4) 0.022(4) -0.008(3) -0.005(3) -0.007(3)

loop_
_atom_type_symbol
_atom_type_description
_atom_type_scat_dispersion_real
_atom_type_scat_dispersion_imag
_atom_type_scat_source
C C 0.0000 0.0000 'Neutron Data Booklet, ILL Grenoble, France (2003) ISBN 0-9704143-7-4'
H H 0.0000 0.0000 'Neutron Data Booklet, ILL Grenoble, France (2003) ISBN 0-9704143-7-4'
N N 0.0000 0.0000 'Neutron Data Booklet, ILL Grenoble, France (2003) ISBN 0-9704143-7-4'
O O 0.0000 0.0000 'Neutron Data Booklet, ILL Grenoble, France (2003) ISBN 0-9704143-7-4'
Fe Fe 0.0000 0.0000 'Neutron Data Booklet, ILL Grenoble, France (2003) ISBN 0-9704143-7-4'

loop_
_geom_angle_atom_site_label_1
_geom_angle_atom_site_label_2
_geom_angle_atom_site_label_3
_geom_angle
_geom_angle_site_symmetry_1
_geom_angle_site_symmetry_3
_geom_angle_publ_flag
N8A Fe1A N3A 167.93(14) . . ?
N8A Fe1A N2A 116.22(13) . . ?
N3A Fe1A N2A 74.31(11) . . ?
N8A Fe1A N4A 95.23(11) . . ?
N3A Fe1A N4A 73.94(11) . . ?
N2A Fe1A N4A 148.22(14) . . ?
N8A Fe1A N9A 74.62(11) . . ?
N3A Fe1A N9A 110.47(12) . . ?
N2A Fe1A N9A 100.01(12) . . ?
N4A Fe1A N9A 92.30(11) . . ?
N8A Fe1A N7A 75.06(11) . . ?
N3A Fe1A N7A 99.85(12) . . ?
N2A Fe1A N7A 90.65(11) . . ?
N4A Fe1A N7A 93.35(11) . . ?
N9A Fe1A N7A 149.54(13) . . ?
N2A N1A C1A 112.3(2) . . ?
N2A N1A H1NA 118.7(4) . . ?
C1A N1A H1NA 128.5(4) . . ?
N1A N2A C3A 105.8(2) . . ?
N1A N2A Fe1A 137.09(19) . . ?
C3A N2A Fe1A 117.09(19) . . ?
C8A N3A C4A 120.9(3) . . ?
C8A N3A Fe1A 119.53(19) . . ?
C4A N3A Fe1A 119.25(19) . . ?
N5A N4A C9A 105.6(2) . . ?
N5A N4A Fe1A 137.89(19) . . ?
C9A N4A Fe1A 116.53(19) . . ?
N4A N5A C11A 111.8(3) . . ?
N4A N5A H5NA 122.2(4) . . ?
C11A N5A H5NA 125.8(4) . . ?
N7A N6A C12A 111.7(2) . . ?
N7A N6A H6NA 120.2(5) . . ?
C12A N6A H6NA 127.6(5) . . ?
N6A N7A C14A 105.3(2) . . ?
N6A N7A Fe1A 139.19(18) . . ?
C14A N7A Fe1A 114.02(19) . . ?
C15A N8A C19A 120.8(2) . . ?
C15A N8A Fe1A 119.2(2) . . ?
C19A N8A Fe1A 119.70(18) . . ?
N10A N9A C20A 105.7(2) . . ?
N10A N9A Fe1A 139.52(18) . . ?
C20A N9A Fe1A 114.66(19) . . ?
N9A N10A C22A 112.0(2) . . ?
N9A N10A H10N 118.8(4) . . ?
C22A N10A H10N 129.1(5) . . ?
N1A C1A C2A 106.6(3) . . ?
N1A C1A H1A 120.6(5) . . ?
C2A C1A H1A 132.8(5) . . ?
C1A C2A C3A 105.0(3) . . ?
C1A C2A H2A 126.9(5) . . ?
C3A C2A H2A 128.0(5) . . ?
N2A C3A C2A 110.4(3) . . ?
N2A C3A C4A 116.0(3) . . ?
C2A C3A C4A 133.6(3) . . ?
N3A C4A C5A 121.4(3) . . ?
N3A C4A C3A 113.3(3) . . ?
C5A C4A C3A 125.3(3) . . ?
C6A C5A C4A 117.9(3) . . ?
C6A C5A H5A 122.1(5) . . ?
C4A C5A H5A 119.9(5) . . ?
C5A C6A C7A 120.4(3) . . ?
C5A C6A H6A 120.1(5) . . ?
C7A C6A H6A 119.5(5) . . ?
C8A C7A C6A 117.9(3) . . ?
C8A C7A H7A 120.6(5) . . ?
C6A C7A H7A 121.6(5) . . ?
N3A C8A C7A 121.5(3) . . ?
N3A C8A C9A 113.6(3) . . ?
C7A C8A C9A 124.9(3) . . ?
N4A C9A C10A 111.2(3) . . ?
N4A C9A C8A 116.2(3) . . ?
C10A C9A C8A 132.6(3) . . ?
C11A C10A C9A 104.3(3) . . ?
C11A C10A H10A 126.7(5) . . ?
C9A C10A H10A 128.9(5) . . ?
N5A C11A C10A 107.1(3) . . ?
N5A C11A H11A 121.0(5) . . ?
C10A C11A H11A 131.8(6) . . ?
N6A C12A C13A 107.8(3) . . ?
N6A C12A H12A 122.9(5) . . ?
C13A C12A H12A 129.3(5) . . ?
C12A C13A C14A 104.2(3) . . ?
C12A C13A H13A 126.5(5) . . ?
C14A C13A H13A 129.3(5) . . ?
N7A C14A C13A 110.9(3) . . ?
N7A C14A C15A 117.1(2) . . ?
C13A C14A C15A 132.0(3) . . ?
N8A C15A C16A 121.2(3) . . ?
N8A C15A C14A 113.6(3) . . ?
C16A C15A C14A 125.2(3) . . ?
C17A C16A C15A 118.2(3) . . ?
C17A C16A H16A 121.0(5) . . ?
C15A C16A H16A 120.7(5) . . ?
C16A C17A C18A 120.2(3) . . ?
C16A C17A H17A 121.0(5) . . ?
C18A C17A H17A 118.8(5) . . ?
C17A C18A C19A 118.3(3) . . ?
C17A C18A H18A 121.2(5) . . ?
C19A C18A H18A 120.5(5) . . ?
N8A C19A C18A 121.2(3) . . ?
N8A C19A C20A 113.2(2) . . ?
C18A C19A C20A 125.6(3) . . ?
N9A C20A C21A 110.3(3) . . ?
N9A C20A C19A 117.1(3) . . ?
C21A C20A C19A 132.5(3) . . ?
C22A C21A C20A 105.2(3) . . ?
C22A C21A H21A 127.4(5) . . ?
C20A C21A H21A 127.3(5) . . ?
N10A C22A C21A 106.7(3) . . ?
N10A C22A H22A 122.4(5) . . ?
C21A C22A H22A 130.9(5) . . ?
N8B Fe1B N3B 172.96(15) . . ?
N8B Fe1B N4B 94.15(12) . . ?
N3B Fe1B N4B 79.30(12) . . ?
N8B Fe1B N7B 79.02(12) . . ?
N3B Fe1B N7B 98.75(13) . . ?
N4B Fe1B N7B 94.19(12) . . ?
N8B Fe1B N2B 107.69(13) . . ?
N3B Fe1B N2B 78.83(11) . . ?
N4B Fe1B N2B 158.13(15) . . ?
N7B Fe1B N2B 88.99(12) . . ?
N8B Fe1B N9B 78.68(12) . . ?
N3B Fe1B N9B 103.72(12) . . ?
N4B Fe1B N9B 90.18(12) . . ?
N7B Fe1B N9B 157.52(14) . . ?
N2B Fe1B N9B 95.11(13) . . ?
N2B N1B C1B 111.9(2) . . ?
N2B N1B H1NB 119.7(4) . . ?
C1B N1B H1NB 127.7(4) . . ?
N1B N2B C3B 105.7(2) . . ?
N1B N2B Fe1B 138.15(18) . . ?
C3B N2B Fe1B 116.03(19) . . ?
C8B N3B C4B 120.4(2) . . ?
C8B N3B Fe1B 119.46(19) . . ?
C4B N3B Fe1B 120.0(2) . . ?
N5B N4B C9B 106.7(2) . . ?
N5B N4B Fe1B 138.0(2) . . ?
C9B N4B Fe1B 115.34(18) . . ?
N4B N5B C11B 111.9(3) . . ?
N4B N5B H5NB 123.8(5) . . ?
C11B N5B H5NB 124.2(5) . . ?
N7B N6B C12B 110.9(2) . . ?
N7B N6B H6NB 123.2(4) . . ?
C12B N6B H6NB 125.7(5) . . ?
N6B N7B C14B 106.4(2) . . ?
N6B N7B Fe1B 137.58(18) . . ?
C14B N7B Fe1B 114.9(2) . . ?
C15B N8B C19B 120.4(2) . . ?
C15B N8B Fe1B 119.4(2) . . ?
C19B N8B Fe1B 119.57(19) . . ?
N10B N9B C20B 106.7(2) . . ?
N10B N9B Fe1B 138.50(18) . . ?
C20B N9B Fe1B 114.81(19) . . ?
N9B N10B C22B 110.8(2) . . ?
N9B N10B H10M 121.9(4) . . ?
C22B N10B H10M 126.9(4) . . ?
N1B C1B C2B 107.5(3) . . ?
N1B C1B H1B 120.3(5) . . ?
C2B C1B H1B 132.2(5) . . ?
C1B C2B C3B 104.3(3) . . ?
C1B C2B H2B 126.9(5) . . ?
C3B C2B H2B 128.8(5) . . ?
N2B C3B C2B 110.6(3) . . ?
N2B C3B C4B 114.2(2) . . ?
C2B C3B C4B 135.1(3) . . ?
N3B C4B C5B 121.4(3) . . ?
N3B C4B C3B 110.9(3) . . ?
C5B C4B C3B 127.6(3) . . ?
C4B C5B C6B 117.6(3) . . ?
C4B C5B H5B 120.3(5) . . ?
C6B C5B H5B 122.1(5) . . ?
C7B C6B C5B 120.6(3) . . ?
C7B C6B H6B 119.7(5) . . ?
C5B C6B H6B 119.6(5) . . ?
C8B C7B C6B 118.5(3) . . ?
C8B C7B H7B 119.5(5) . . ?
C6B C7B H7B 122.0(5) . . ?
N3B C8B C7B 121.5(3) . . ?
N3B C8B C9B 110.7(3) . . ?
C7B C8B C9B 127.8(3) . . ?
N4B C9B C10B 109.6(3) . . ?
N4B C9B C8B 115.1(3) . . ?
C10B C9B C8B 135.4(3) . . ?
C11B C10B C9B 105.3(3) . . ?
C11B C10B H10B 125.7(5) . . ?
C9B C10B H10B 129.0(5) . . ?
N5B C11B C10B 106.6(3) . . ?
N5B C11B H11B 119.6(5) . . ?
C10B C11B H11B 133.8(6) . . ?
N6B C12B C13B 108.1(3) . . ?
N6B C12B H12B 123.3(5) . . ?
C13B C12B H12B 128.6(5) . . ?
C12B C13B C14B 103.9(3) . . ?
C12B C13B H13B 126.7(5) . . ?
C14B C13B H13B 129.3(5) . . ?
N7B C14B C13B 110.6(3) . . ?
N7B C14B C15B 114.8(2) . . ?
C13B C14B C15B 134.5(3) . . ?
N8B C15B C16B 121.9(3) . . ?
N8B C15B C14B 110.8(2) . . ?
C16B C15B C14B 127.3(3) . . ?
C17B C16B C15B 117.7(3) . . ?
C17B C16B H16B 122.6(5) . . ?
C15B C16B H16B 119.7(5) . . ?
C16B C17B C18B 120.5(3) . . ?
C16B C17B H17B 120.5(5) . . ?
C18B C17B H17B 119.0(5) . . ?
C17B C18B C19B 118.6(3) . . ?
C17B C18B H18B 121.8(5) . . ?
C19B C18B H18B 119.7(5) . . ?
N8B C19B C18B 120.9(3) . . ?
N8B C19B C20B 111.2(3) . . ?
C18B C19B C20B 127.9(3) . . ?
N9B C20B C21B 109.9(3) . . ?
N9B C20B C19B 114.9(3) . . ?
C21B C20B C19B 135.2(3) . . ?
C22B C21B C20B 104.8(3) . . ?
C22B C21B H21B 128.1(5) . . ?
C20B C21B H21B 127.0(5) . . ?
N10B C22B C21B 107.8(3) . . ?
N10B C22B H22B 119.9(5) . . ?
C21B C22B H22B 132.3(6) . . ?
C23A O1A H1OB 115.4(5) . . ?
O3A N11A C27A 119.5(3) . . ?
O3A N11A C28A 119.8(3) . . ?
C27A N11A C28A 120.7(3) . . ?
O2A C23A O1A 126.0(3) . . ?
O2A C23A C24A 119.7(3) . . ?
O1A C23A C24A 114.3(3) . . ?
C26A C24A C25A 119.0(3) . . ?
C26A C24A C23A 119.8(3) . . ?
C25A C24A C23A 121.1(3) . . ?
C28A C25A C24A 120.2(3) . . ?
C28A C25A H25A 119.8(5) . . ?
C24A C25A H25A 120.0(5) . . ?
C27A C26A C24A 119.5(3) . . ?
C27A C26A H26A 119.7(5) . . ?
C24A C26A H26A 120.8(5) . . ?
N11A C27A C26A 120.5(3) . . ?
N11A C27A H27A 116.0(5) . . ?
C26A C27A H27A 123.5(5) . . ?
N11A C28A C25A 120.1(3) . . ?
N11A C28A H28A 114.9(5) . . ?
C25A C28A H28A 125.0(5) . . ?
C29A O5A H1OA 115.2(5) . . ?
O6A N12A C34A 118.9(3) . . ?
O6A N12A C33A 120.6(3) . . ?
C34A N12A C33A 120.5(2) . . ?
O4A C29A O5A 127.2(3) . . ?
O4A C29A C30A 120.1(3) . . ?
O5A C29A C30A 112.7(3) . . ?
C31A C30A C32A 118.2(3) . . ?
C31A C30A C29A 121.0(3) . . ?
C32A C30A C29A 120.7(3) . . ?
C30A C31A C34A 119.8(3) . . ?
C30A C31A H31A 121.9(5) . . ?
C34A C31A H31A 118.3(5) . . ?
C33A C32A C30A 120.6(3) . . ?
C33A C32A H32A 119.5(5) . . ?
C30A C32A H32A 119.9(5) . . ?
N12A C33A C32A 120.2(3) . . ?
N12A C33A H33A 114.8(5) . . ?
C32A C33A H33A 125.0(5) . . ?
N12A C34A C31A 120.7(3) . . ?
N12A C34A H34A 116.1(5) . . ?
C31A C34A H34A 123.2(5) . . ?
O9A N13A C39A 119.0(3) . . ?
O9A N13A C40A 120.2(3) . . ?
C39A N13A C40A 120.7(3) . . ?
O7A C35A O8A 124.7(3) . . ?
O7A C35A C36A 118.4(3) . . ?
O8A C35A C36A 116.9(3) . . ?
C37A C36A C38A 118.6(3) . . ?
C37A C36A C35A 120.7(3) . . ?
C38A C36A C35A 120.7(3) . . ?
C40A C37A C36A 120.0(3) . . ?
C40A C37A H37A 119.4(5) . . ?
C36A C37A H37A 120.6(5) . . ?
C39A C38A C36A 119.8(3) . . ?
C39A C38A H38A 118.4(5) . . ?
C36A C38A H38A 121.8(5) . . ?
N13A C39A C38A 120.6(3) . . ?
N13A C39A H39A 114.2(5) . . ?
C38A C39A H39A 125.2(5) . . ?
N13A C40A C37A 120.3(3) . . ?
N13A C40A H40A 116.2(5) . . ?
C37A C40A H40A 123.5(5) . . ?
C23B O1B H1OA 114.4(5) . . ?
O3B N11B C27B 119.2(3) . . ?
O3B N11B C28B 120.0(3) . . ?
C27B N11B C28B 120.8(3) . . ?
O2B C23B O1B 126.3(3) . . ?
O2B C23B C24B 118.9(3) . . ?
O1B C23B C24B 114.8(3) . . ?
C25B C24B C26B 118.7(3) . . ?
C25B C24B C23B 121.2(3) . . ?
C26B C24B C23B 119.9(3) . . ?
C28B C25B C24B 120.0(3) . . ?
C28B C25B H25B 119.7(5) . . ?
C24B C25B H25B 120.3(5) . . ?
C27B C26B C24B 120.1(3) . . ?
C27B C26B H26B 120.0(5) . . ?
C24B C26B H26B 119.9(5) . . ?
N11B C27B C26B 120.1(3) . . ?
N11B C27B H27B 114.8(5) . . ?
C26B C27B H27B 125.1(5) . . ?
N11B C28B C25B 120.2(3) . . ?
N11B C28B H28B 115.2(5) . . ?
C25B C28B H28B 124.5(5) . . ?
C29B O5B H1OB 114.4(5) . . ?
O6B N12B C33B 120.8(3) . . ?
O6B N12B C34B 119.2(3) . . ?
C33B N12B C34B 120.0(2) . . ?
O4B C29B O5B 127.2(3) . . ?
O4B C29B C30B 119.4(3) . . ?
O5B C29B C30B 113.4(3) . . ?
C31B C30B C32B 118.2(3) . . ?
C31B C30B C29B 121.1(3) . . ?
C32B C30B C29B 120.6(3) . . ?
C34B C31B C30B 119.8(3) . . ?
C34B C31B H31B 119.5(5) . . ?
C30B C31B H31B 120.6(5) . . ?
C33B C32B C30B 120.7(3) . . ?
C33B C32B H32B 117.9(5) . . ?
C30B C32B H32B 121.3(5) . . ?
N12B C33B C32B 120.2(3) . . ?
N12B C33B H33B 114.9(5) . . ?
C32B C33B H33B 124.9(5) . . ?
N12B C34B C31B 121.0(3) . . ?
N12B C34B H34B 115.8(5) . . ?
C31B C34B H34B 123.2(5) . . ?
O9B N13B C40B 120.6(3) . . ?
O9B N13B C39B 118.5(3) . . ?
C40B N13B C39B 120.9(3) . . ?
O8B C35B O7B 124.6(3) . . ?
O8B C35B C36B 117.3(3) . . ?
O7B C35B C36B 118.1(3) . . ?
C38B C36B C37B 117.9(3) . . ?
C38B C36B C35B 121.2(3) . . ?
C37B C36B C35B 120.9(3) . . ?
C40B C37B C36B 119.9(3) . . ?
C40B C37B H37B 118.9(5) . . ?
C36B C37B H37B 121.1(5) . . ?
C39B C38B C36B 120.6(3) . . ?
C39B C38B H38B 118.7(5) . . ?
C36B C38B H38B 120.7(5) . . ?
N13B C39B C38B 119.8(3) . . ?
N13B C39B H39B 114.7(5) . . ?
C38B C39B H39B 125.4(5) . . ?
N13B C40B C37B 120.9(3) . . ?
N13B C40B H40B 116.3(5) . . ?
C37B C40B H40B 122.8(5) . . ?
H1C O1WA H1D 107.0(8) . . ?
H1E O1WB H1F 108.8(7) . . ?
H2C O2WA H2D 106.3(8) . . ?
H2E O2WB H2F 105.8(8) . . ?
H3C O3WA H3D 108.4(7) . . ?
H3E O3WB H3F 111.1(7) . . ?
H4C O4WA H4D 106.5(8) . . ?
H4E O4WB H4F 105.8(8) . . ?
H5C O5WA H5D 102.8(8) . . ?
H5E O5WB H5F 105.4(8) . . ?

loop_
_geom_bond_atom_site_label_1
_geom_bond_atom_site_label_2
_geom_bond_distance
_geom_bond_site_symmetry_2
_geom_bond_publ_flag
Fe1A N8A 2.108(3) . ?
Fe1A N3A 2.141(3) . ?
Fe1A N2A 2.152(3) . ?
Fe1A N4A 2.176(3) . ?
Fe1A N9A 2.185(3) . ?
Fe1A N7A 2.188(3) . ?
N1A N2A 1.334(3) . ?
N1A C1A 1.354(4) . ?
N1A H1NA 1.057(7) . ?
N2A C3A 1.350(4) . ?
N3A C8A 1.338(4) . ?
N3A C4A 1.343(4) . ?
N4A N5A 1.338(3) . ?
N4A C9A 1.347(4) . ?
N5A C11A 1.354(4) . ?
N5A H5NA 1.023(8) . ?
N6A N7A 1.338(3) . ?
N6A C12A 1.352(4) . ?
N6A H6NA 1.019(8) . ?
N7A C14A 1.348(4) . ?
N8A C15A 1.341(4) . ?
N8A C19A 1.341(4) . ?
N9A N10A 1.345(3) . ?
N9A C20A 1.348(4) . ?
N10A C22A 1.349(4) . ?
N10A H10N 1.043(7) . ?
C1A C2A 1.390(5) . ?
C1A H1A 1.057(8) . ?
C2A C3A 1.401(4) . ?
C2A H2A 1.081(7) . ?
C3A C4A 1.470(4) . ?
C4A C5A 1.399(5) . ?
C5A C6A 1.393(5) . ?
C5A H5A 1.062(8) . ?
C6A C7A 1.400(5) . ?
C6A H6A 1.087(8) . ?
C7A C8A 1.398(5) . ?
C7A H7A 1.080(8) . ?
C8A C9A 1.464(4) . ?
C9A C10A 1.397(4) . ?
C10A C11A 1.394(5) . ?
C10A H10A 1.071(8) . ?
C11A H11A 1.066(8) . ?
C12A C13A 1.375(5) . ?
C12A H12A 1.067(9) . ?
C13A C14A 1.408(4) . ?
C13A H13A 1.102(7) . ?
C14A C15A 1.456(4) . ?
C15A C16A 1.402(4) . ?
C16A C17A 1.386(5) . ?
C16A H16A 1.107(7) . ?
C17A C18A 1.393(4) . ?
C17A H17A 1.084(7) . ?
C18A C19A 1.399(4) . ?
C18A H18A 1.079(8) . ?
C19A C20A 1.461(4) . ?
C20A C21A 1.399(5) . ?
C21A C22A 1.391(5) . ?
C21A H21A 1.088(8) . ?
C22A H22A 1.081(8) . ?
Fe1B N8B 1.936(3) . ?
Fe1B N3B 1.937(3) . ?
Fe1B N4B 1.981(3) . ?
Fe1B N7B 1.994(3) . ?
Fe1B N2B 1.996(3) . ?
Fe1B N9B 2.008(3) . ?
N1B N2B 1.335(3) . ?
N1B C1B 1.345(4) . ?
N1B H1NB 1.055(7) . ?
N2B C3B 1.353(4) . ?
N3B C8B 1.347(4) . ?
N3B C4B 1.354(4) . ?
N4B N5B 1.336(3) . ?
N4B C9B 1.348(4) . ?
N5B C11B 1.356(4) . ?
N5B H5NB 1.034(8) . ?
N6B N7B 1.342(3) . ?
N6B C12B 1.354(4) . ?
N6B H6NB 1.023(9) . ?
N7B C14B 1.344(4) . ?
N8B C15B 1.343(4) . ?
N8B C19B 1.348(4) . ?
N9B N10B 1.341(3) . ?
N9B C20B 1.354(4) . ?
N10B C22B 1.359(4) . ?
N10B H10M 1.060(7) . ?
C1B C2B 1.391(5) . ?
C1B H1B 1.057(8) . ?
C2B C3B 1.398(4) . ?
C2B H2B 1.082(7) . ?
C3B C4B 1.458(4) . ?
C4B C5B 1.394(4) . ?
C5B C6B 1.402(5) . ?
C5B H5B 1.060(9) . ?
C6B C7B 1.387(4) . ?
C6B H6B 1.093(7) . ?
C7B C8B 1.385(5) . ?
C7B H7B 1.088(8) . ?
C8B C9B 1.452(4) . ?
C9B C10B 1.410(4) . ?
C10B C11B 1.393(5) . ?
C10B H10B 1.078(8) . ?
C11B H11B 1.056(8) . ?
C12B C13B 1.388(5) . ?
C12B H12B 1.055(9) . ?
C13B C14B 1.411(4) . ?
C13B H13B 1.089(7) . ?
C14B C15B 1.446(4) . ?
C15B C16B 1.409(4) . ?
C16B C17B 1.387(5) . ?
C16B H16B 1.074(8) . ?
C17B C18B 1.393(4) . ?
C17B H17B 1.066(7) . ?
C18B C19B 1.405(4) . ?
C18B H18B 1.085(8) . ?
C19B C20B 1.443(4) . ?
C20B C21B 1.408(5) . ?
C21B C22B 1.384(5) . ?
C21B H21B 1.077(9) . ?
C22B H22B 1.082(7) . ?
O1A C23A 1.291(5) . ?
O1A H1OB 1.213(8) . ?
O2A C23A 1.246(5) . ?
O3A N11A 1.312(5) . ?
N11A C27A 1.361(4) . ?
N11A C28A 1.362(4) . ?
C23A C24A 1.496(4) . ?
C24A C26A 1.390(4) . ?
C24A C25A 1.394(5) . ?
C25A C28A 1.376(5) . ?
C25A H25A 1.091(7) . ?
C26A C27A 1.387(5) . ?
C26A H26A 1.074(8) . ?
C27A H27A 1.083(8) . ?
C28A H28A 1.085(8) . ?
O4A C29A 1.229(5) . ?
O5A C29A 1.288(5) . ?
O5A H1OA 1.191(8) . ?
O6A N12A 1.306(4) . ?
N12A C34A 1.360(4) . ?
N12A C33A 1.365(4) . ?
C29A C30A 1.502(4) . ?
C30A C31A 1.390(4) . ?
C30A C32A 1.406(4) . ?
C31A C34A 1.393(4) . ?
C31A H31A 1.081(8) . ?
C32A C33A 1.376(4) . ?
C32A H32A 1.083(7) . ?
C33A H33A 1.093(7) . ?
C34A H34A 1.082(6) . ?
O7A C35A 1.253(5) . ?
O8A C35A 1.263(5) . ?
O9A N13A 1.320(5) . ?
N13A C39A 1.358(4) . ?
N13A C40A 1.366(4) . ?
C35A C36A 1.516(4) . ?
C36A C37A 1.398(4) . ?
C36A C38A 1.399(5) . ?
C37A C40A 1.379(5) . ?
C37A H37A 1.076(9) . ?
C38A C39A 1.382(5) . ?
C38A H38A 1.089(7) . ?
C39A H39A 1.070(9) . ?
C40A H40A 1.066(7) . ?
O1B C23B 1.285(5) . ?
O1B H1OA 1.227(8) . ?
O2B C23B 1.243(5) . ?
O3B N11B 1.305(4) . ?
N11B C27B 1.365(4) . ?
N11B C28B 1.365(4) . ?
C23B C24B 1.489(4) . ?
C24B C25B 1.389(5) . ?
C24B C26B 1.401(4) . ?
C25B C28B 1.382(5) . ?
C25B H25B 1.080(7) . ?
C26B C27B 1.378(5) . ?
C26B H26B 1.076(7) . ?
C27B H27B 1.083(8) . ?
C28B H28B 1.084(8) . ?
O4B C29B 1.236(5) . ?
O5B C29B 1.276(5) . ?
O5B H1OB 1.209(8) . ?
O6B N12B 1.305(4) . ?
N12B C33B 1.354(4) . ?
N12B C34B 1.367(4) . ?
C29B C30B 1.506(4) . ?
C30B C31B 1.388(4) . ?
C30B C32B 1.394(4) . ?
C31B C34B 1.378(4) . ?
C31B H31B 1.097(8) . ?
C32B C33B 1.380(4) . ?
C32B H32B 1.085(6) . ?
C33B H33B 1.080(7) . ?
C34B H34B 1.069(7) . ?
O7B C35B 1.264(5) . ?
O8B C35B 1.258(5) . ?
O9B N13B 1.315(4) . ?
N13B C40B 1.354(4) . ?
N13B C39B 1.356(4) . ?
C35B C36B 1.498(4) . ?
C36B C38B 1.398(4) . ?
C36B C37B 1.400(4) . ?
C37B C40B 1.376(5) . ?
C37B H37B 1.069(8) . ?
C38B C39B 1.384(5) . ?
C38B H38B 1.086(6) . ?
C39B H39B 1.075(8) . ?
C40B H40B 1.091(6) . ?
O1WA H1C 0.947(13) . ?
O1WA H1D 0.960(12) . ?
O1WB H1E 0.978(11) . ?
O1WB H1F 0.943(13) . ?
O2WA H2C 0.945(15) . ?
O2WA H2D 0.978(9) . ?
O2WB H2E 0.978(14) . ?
O2WB H2F 0.969(9) . ?
O3WA H3C 0.964(9) . ?
O3WA H3D 0.968(10) . ?
O3WB H3E 0.967(11) . ?
O3WB H3F 0.957(11) . ?
O4WA H4C 0.983(10) . ?
O4WA H4D 0.971(14) . ?
O4WB H4E 0.981(11) . ?
O4WB H4F 0.970(13) . ?
O5WA H5C 0.952(10) . ?
O5WA H5D 0.957(10) . ?
O5WB H5E 0.953(10) . ?
O5WB H5F 0.970(11) . ?

loop_
_geom_torsion_atom_site_label_1
_geom_torsion_atom_site_label_2
_geom_torsion_atom_site_label_3
_geom_torsion_atom_site_label_4
_geom_torsion
_geom_torsion_site_symmetry_1
_geom_torsion_site_symmetry_2
_geom_torsion_site_symmetry_3
_geom_torsion_site_symmetry_4
_geom_torsion_publ_flag
C1A N1A N2A C3A -0.3(3) . . . . ?
C1A N1A N2A Fe1A 177.0(2) . . . . ?
C9A N4A N5A C11A 0.1(3) . . . . ?
Fe1A N4A N5A C11A 179.5(2) . . . . ?
C12A N6A N7A C14A 0.1(3) . . . . ?
C12A N6A N7A Fe1A 164.4(2) . . . . ?
C20A N9A N10A C22A 0.3(3) . . . . ?
Fe1A N9A N10A C22A 176.0(2) . . . . ?
N2A N1A C1A C2A 0.7(3) . . . . ?
N1A C1A C2A C3A -0.9(3) . . . . ?
N1A N2A C3A C2A -0.3(3) . . . . ?
Fe1A N2A C3A C2A -178.2(2) . . . . ?
N1A N2A C3A C4A 176.3(2) . . . . ?
Fe1A N2A C3A C4A -1.6(3) . . . . ?
C1A C2A C3A N2A 0.7(4) . . . . ?
C1A C2A C3A C4A -175.1(3) . . . . ?
C8A N3A C4A C5A 0.6(4) . . . . ?
Fe1A N3A C4A C5A 173.9(2) . . . . ?
C8A N3A C4A C3A -176.8(3) . . . . ?
Fe1A N3A C4A C3A -3.5(3) . . . . ?
N2A C3A C4A N3A 3.3(4) . . . . ?
C2A C3A C4A N3A 178.9(3) . . . . ?
N2A C3A C4A C5A -174.1(3) . . . . ?
C2A C3A C4A C5A 1.6(6) . . . . ?
N3A C4A C5A C6A -0.5(5) . . . . ?
C3A C4A C5A C6A 176.6(3) . . . . ?
C4A C5A C6A C7A -0.1(5) . . . . ?
C5A C6A C7A C8A 0.7(5) . . . . ?
C4A N3A C8A C7A 0.0(4) . . . . ?
Fe1A N3A C8A C7A -173.3(2) . . . . ?
C4A N3A C8A C9A 178.2(3) . . . . ?
Fe1A N3A C8A C9A 4.9(3) . . . . ?
C6A C7A C8A N3A -0.6(5) . . . . ?
C6A C7A C8A C9A -178.6(3) . . . . ?
N5A N4A C9A C10A -0.3(3) . . . . ?
Fe1A N4A C9A C10A -179.8(2) . . . . ?
N5A N4A C9A C8A -178.6(2) . . . . ?
Fe1A N4A C9A C8A 1.8(3) . . . . ?
N3A C8A C9A N4A -4.3(4) . . . . ?
C7A C8A C9A N4A 173.8(3) . . . . ?
N3A C8A C9A C10A 177.8(3) . . . . ?
C7A C8A C9A C10A -4.0(6) . . . . ?
N4A C9A C10A C11A 0.3(4) . . . . ?
C8A C9A C10A C11A 178.3(3) . . . . ?
N4A N5A C11A C10A 0.1(3) . . . . ?
C9A C10A C11A N5A -0.3(3) . . . . ?
N7A N6A C12A C13A 0.1(3) . . . . ?
N6A C12A C13A C14A -0.2(3) . . . . ?
N6A N7A C14A C13A -0.2(3) . . . . ?
Fe1A N7A C14A C13A -169.1(2) . . . . ?
N6A N7A C14A C15A 179.3(2) . . . . ?
Fe1A N7A C14A C15A 10.5(3) . . . . ?
C12A C13A C14A N7A 0.3(3) . . . . ?
C12A C13A C14A C15A -179.2(3) . . . . ?
C19A N8A C15A C16A 2.3(4) . . . . ?
Fe1A N8A C15A C16A -171.4(2) . . . . ?
C19A N8A C15A C14A -179.4(3) . . . . ?
Fe1A N8A C15A C14A 6.9(3) . . . . ?
N7A C14A C15A N8A -11.6(4) . . . . ?
C13A C14A C15A N8A 167.9(3) . . . . ?
N7A C14A C15A C16A 166.7(3) . . . . ?
C13A C14A C15A C16A -13.8(5) . . . . ?
N8A C15A C16A C17A -2.7(5) . . . . ?
C14A C15A C16A C17A 179.2(3) . . . . ?
C15A C16A C17A C18A 1.5(5) . . . . ?
C16A C17A C18A C19A 0.1(5) . . . . ?
C15A N8A C19A C18A -0.6(4) . . . . ?
Fe1A N8A C19A C18A 173.1(2) . . . . ?
C15A N8A C19A C20A 178.4(2) . . . . ?
Fe1A N8A C19A C20A -8.0(3) . . . . ?
C17A C18A C19A N8A -0.6(4) . . . . ?
C17A C18A C19A C20A -179.4(3) . . . . ?
N10A N9A C20A C21A 0.1(3) . . . . ?
Fe1A N9A C20A C21A -176.8(2) . . . . ?
N10A N9A C20A C19A -178.3(2) . . . . ?
Fe1A N9A C20A C19A 4.8(3) . . . . ?
N8A C19A C20A N9A 1.7(4) . . . . ?
C18A C19A C20A N9A -179.3(3) . . . . ?
N8A C19A C20A C21A -176.3(3) . . . . ?
C18A C19A C20A C21A 2.7(5) . . . . ?
N9A C20A C21A C22A -0.5(4) . . . . ?
C19A C20A C21A C22A 177.6(3) . . . . ?
N9A N10A C22A C21A -0.6(3) . . . . ?
C20A C21A C22A N10A 0.6(3) . . . . ?
C1B N1B N2B C3B 0.4(3) . . . . ?
C1B N1B N2B Fe1B -174.7(2) . . . . ?
C9B N4B N5B C11B -0.1(3) . . . . ?
Fe1B N4B N5B C11B 179.7(2) . . . . ?
C12B N6B N7B C14B 0.3(3) . . . . ?
C12B N6B N7B Fe1B -166.3(2) . . . . ?
C20B N9B N10B C22B 0.1(3) . . . . ?
Fe1B N9B N10B C22B -177.7(2) . . . . ?
N2B N1B C1B C2B -0.9(3) . . . . ?
N1B C1B C2B C3B 1.1(3) . . . . ?
N1B N2B C3B C2B 0.4(3) . . . . ?
Fe1B N2B C3B C2B 176.7(2) . . . . ?
N1B N2B C3B C4B -176.7(2) . . . . ?
Fe1B N2B C3B C4B -0.3(3) . . . . ?
C1B C2B C3B N2B -0.9(3) . . . . ?
C1B C2B C3B C4B 175.3(3) . . . . ?
C8B N3B C4B C5B -0.3(4) . . . . ?
Fe1B N3B C4B C5B -175.0(2) . . . . ?
C8B N3B C4B C3B 177.2(2) . . . . ?
Fe1B N3B C4B C3B 2.5(3) . . . . ?
N2B C3B C4B N3B -1.3(4) . . . . ?
C2B C3B C4B N3B -177.4(3) . . . . ?
N2B C3B C4B C5B 176.0(3) . . . . ?
C2B C3B C4B C5B -0.1(6) . . . . ?
N3B C4B C5B C6B -0.6(4) . . . . ?
C3B C4B C5B C6B -177.7(3) . . . . ?
C4B C5B C6B C7B 1.0(5) . . . . ?
C5B C6B C7B C8B -0.5(5) . . . . ?
C4B N3B C8B C7B 0.9(4) . . . . ?
Fe1B N3B C8B C7B 175.6(2) . . . . ?
C4B N3B C8B C9B -178.1(3) . . . . ?
Fe1B N3B C8B C9B -3.4(3) . . . . ?
C6B C7B C8B N3B -0.5(5) . . . . ?
C6B C7B C8B C9B 178.3(3) . . . . ?
N5B N4B C9B C10B 0.0(3) . . . . ?
Fe1B N4B C9B C10B -179.9(2) . . . . ?
N5B N4B C9B C8B -179.6(2) . . . . ?
Fe1B N4B C9B C8B 0.6(3) . . . . ?
N3B C8B C9B N4B 1.7(4) . . . . ?
C7B C8B C9B N4B -177.2(3) . . . . ?
N3B C8B C9B C10B -177.7(3) . . . . ?
C7B C8B C9B C10B 3.4(6) . . . . ?
N4B C9B C10B C11B 0.1(3) . . . . ?
C8B C9B C10B C11B 179.6(4) . . . . ?
N4B N5B C11B C10B 0.2(3) . . . . ?
C9B C10B C11B N5B -0.2(3) . . . . ?
N7B N6B C12B C13B -0.5(3) . . . . ?
N6B C12B C13B C14B 0.5(3) . . . . ?
N6B N7B C14B C13B 0.0(3) . . . . ?
Fe1B N7B C14B C13B 170.1(2) . . . . ?
N6B N7B C14B C15B -179.3(2) . . . . ?
Fe1B N7B C14B C15B -9.3(3) . . . . ?
C12B C13B C14B N7B -0.3(3) . . . . ?
C12B C13B C14B C15B 178.9(3) . . . . ?
C19B N8B C15B C16B -1.0(4) . . . . ?
Fe1B N8B C15B C16B 169.8(2) . . . . ?
C19B N8B C15B C14B -179.3(2) . . . . ?
Fe1B N8B C15B C14B -8.5(3) . . . . ?
N7B C14B C15B N8B 11.3(4) . . . . ?
C13B C14B C15B N8B -167.8(3) . . . . ?
N7B C14B C15B C16B -166.9(3) . . . . ?
C13B C14B C15B C16B 14.0(6) . . . . ?
N8B C15B C16B C17B 0.8(4) . . . . ?
C14B C15B C16B C17B 178.9(3) . . . . ?
C15B C16B C17B C18B -0.1(4) . . . . ?
C16B C17B C18B C19B -0.5(5) . . . . ?
C15B N8B C19B C18B 0.4(4) . . . . ?
Fe1B N8B C19B C18B -170.4(2) . . . . ?
C15B N8B C19B C20B 179.8(2) . . . . ?
Fe1B N8B C19B C20B 9.0(3) . . . . ?
C17B C18B C19B N8B 0.3(4) . . . . ?
C17B C18B C19B C20B -178.9(3) . . . . ?
N10B N9B C20B C21B -0.5(3) . . . . ?
Fe1B N9B C20B C21B 177.8(2) . . . . ?
N10B N9B C20B C19B 177.5(2) . . . . ?
Fe1B N9B C20B C19B -4.1(3) . . . . ?
N8B C19B C20B N9B -2.8(4) . . . . ?
C18B C19B C20B N9B 176.5(3) . . . . ?
N8B C19B C20B C21B 174.6(3) . . . . ?
C18B C19B C20B C21B -6.1(6) . . . . ?
N9B C20B C21B C22B 0.8(4) . . . . ?
C19B C20B C21B C22B -176.7(3) . . . . ?
N9B N10B C22B C21B 0.4(3) . . . . ?
C20B C21B C22B N10B -0.7(3) . . . . ?
O2A C23A C24A C26A -4.8(5) . . . . ?
O1A C23A C24A C26A 177.0(3) . . . . ?
O2A C23A C24A C25A 170.5(3) . . . . ?
O1A C23A C24A C25A -7.7(4) . . . . ?
C26A C24A C25A C28A 2.6(5) . . . . ?
C23A C24A C25A C28A -172.7(3) . . . . ?
C25A C24A C26A C27A -1.5(5) . . . . ?
C23A C24A C26A C27A 173.9(3) . . . . ?
O3A N11A C27A C26A -177.4(3) . . . . ?
C28A N11A C27A C26A 3.3(4) . . . . ?
C24A C26A C27A N11A -1.4(5) . . . . ?
O3A N11A C28A C25A 178.5(3) . . . . ?
C27A N11A C28A C25A -2.2(4) . . . . ?
C24A C25A C28A N11A -0.8(5) . . . . ?
O4A C29A C30A C31A -14.2(5) . . . . ?
O5A C29A C30A C31A 166.8(3) . . . . ?
O4A C29A C30A C32A 165.8(3) . . . . ?
O5A C29A C30A C32A -13.3(5) . . . . ?
C32A C30A C31A C34A 0.1(5) . . . . ?
C29A C30A C31A C34A 180.0(3) . . . . ?
C31A C30A C32A C33A 0.7(5) . . . . ?
C29A C30A C32A C33A -179.2(3) . . . . ?
O6A N12A C33A C32A -178.8(3) . . . . ?
C34A N12A C33A C32A 0.6(4) . . . . ?
C30A C32A C33A N12A -1.1(5) . . . . ?
O6A N12A C34A C31A 179.6(3) . . . . ?
C33A N12A C34A C31A 0.2(4) . . . . ?
C30A C31A C34A N12A -0.5(5) . . . . ?
O7A C35A C36A C37A -174.3(3) . . . . ?
O8A C35A C36A C37A 6.0(5) . . . . ?
O7A C35A C36A C38A 6.0(5) . . . . ?
O8A C35A C36A C38A -173.8(3) . . . . ?
C38A C36A C37A C40A 0.9(5) . . . . ?
C35A C36A C37A C40A -178.8(3) . . . . ?
C37A C36A C38A C39A -1.1(5) . . . . ?
C35A C36A C38A C39A 178.7(3) . . . . ?
O9A N13A C39A C38A -176.5(3) . . . . ?
C40A N13A C39A C38A 1.3(5) . . . . ?
C36A C38A C39A N13A 0.0(5) . . . . ?
O9A N13A C40A C37A 176.3(3) . . . . ?
C39A N13A C40A C37A -1.5(4) . . . . ?
C36A C37A C40A N13A 0.4(5) . . . . ?
O2B C23B C24B C25B -169.8(3) . . . . ?
O1B C23B C24B C25B 7.4(5) . . . . ?
O2B C23B C24B C26B 5.7(5) . . . . ?
O1B C23B C24B C26B -177.0(3) . . . . ?
C26B C24B C25B C28B -2.5(5) . . . . ?
C23B C24B C25B C28B 173.1(3) . . . . ?
C25B C24B C26B C27B 1.8(5) . . . . ?
C23B C24B C26B C27B -173.9(3) . . . . ?
O3B N11B C27B C26B 177.4(3) . . . . ?
C28B N11B C27B C26B -3.6(4) . . . . ?
C24B C26B C27B N11B 1.2(5) . . . . ?
O3B N11B C28B C25B -178.1(3) . . . . ?
C27B N11B C28B C25B 2.9(4) . . . . ?
C24B C25B C28B N11B 0.2(5) . . . . ?
O4B C29B C30B C31B 11.7(5) . . . . ?
O5B C29B C30B C31B -167.9(3) . . . . ?
O4B C29B C30B C32B -167.8(3) . . . . ?
O5B C29B C30B C32B 12.5(5) . . . . ?
C32B C30B C31B C34B -1.0(5) . . . . ?
C29B C30B C31B C34B 179.4(3) . . . . ?
C31B C30B C32B C33B 0.3(5) . . . . ?
C29B C30B C32B C33B 179.9(3) . . . . ?
O6B N12B C33B C32B 177.1(3) . . . . ?
C34B N12B C33B C32B -2.4(4) . . . . ?
C30B C32B C33B N12B 1.4(5) . . . . ?
O6B N12B C34B C31B -177.8(3) . . . . ?
C33B N12B C34B C31B 1.7(4) . . . . ?
C30B C31B C34B N12B 0.0(5) . . . . ?
O8B C35B C36B C38B 173.3(3) . . . . ?
O7B C35B C36B C38B -6.4(5) . . . . ?
O8B C35B C36B C37B -5.5(5) . . . . ?
O7B C35B C36B C37B 174.8(3) . . . . ?
C38B C36B C37B C40B 0.2(5) . . . . ?
C35B C36B C37B C40B 179.0(3) . . . . ?
C37B C36B C38B C39B 0.8(5) . . . . ?
C35B C36B C38B C39B -178.1(3) . . . . ?
O9B N13B C39B C38B 177.4(3) . . . . ?
C40B N13B C39B C38B -1.0(4) . . . . ?
C36B C38B C39B N13B -0.4(5) . . . . ?
O9B N13B C40B C37B -176.4(3) . . . . ?
C39B N13B C40B C37B 1.9(4) . . . . ?
C36B C37B C40B N13B -1.5(5) . . . . ?
